data_7038902
loop_
_publ_author_name
'Song, Xue-Qin'
'Liu, Pan-Pan'
'Liu, Yuan-Ang'
'Zhou, Jing-Jing'
'Wang, Xiao-Long'

_publ_section_title
;
 Two dodecanuclear heterometallic [Zn6Ln6] clusters constructed by a
 multidentate salicylamide salen-like ligand: synthesis, structure,
 luminescence and magnetic properties.
;
_journal_issue 19
_journal_name_full 'Dalton transactions (Cambridge, England : 2003)'
_journal_page_first 8154
_journal_page_last 8163
_journal_paper_doi 10.1039/c6dt00212a
_journal_volume 45
_journal_year 2016
_chemical_formula_sum 'C108 H136 Eu6 N18 O58 Zn6'
_chemical_formula_weight 3918.33
_chemical_name_systematic
; 
 ? 
;
_space_group_IT_number 62
_symmetry_cell_setting orthorhombic
_symmetry_space_group_name_Hall '-P 2ac 2n'
_symmetry_space_group_name_H-M 'P n m a'
_atom_sites_solution_hydrogens geom
_atom_sites_solution_primary direct
_atom_sites_solution_secondary difmap
_audit_creation_method SHELXL-97
_audit_update_record
;
2016-02-15 deposited with the CCDC.
2016-03-30 downloaded from the CCDC.
;
_cell_angle_alpha 90.00
_cell_angle_beta 90.00
_cell_angle_gamma 90.00
_cell_formula_units_Z 4
_cell_length_a 26.7651(10)
_cell_length_b 19.1607(10)
_cell_length_c 31.6947(12)
_cell_measurement_reflns_used 3982
_cell_measurement_temperature 293(2)
_cell_measurement_theta_max 24.4600
_cell_measurement_theta_min 3.5090
_cell_volume 16254.2(12)
_computing_structure_refinement 'SHELXL-97 (Sheldrick, 1997)'
_computing_structure_solution 'SHELXS-97 (Sheldrick, 1990)'
_diffrn_ambient_temperature 293(2)
_diffrn_detector_area_resol_mean 16.0733
_diffrn_measured_fraction_theta_full 0.997
_diffrn_measured_fraction_theta_max 0.997
_diffrn_measurement_device_type 'SuperNova, Dual, Cu at zero, Eos'
_diffrn_measurement_method '\w scans'
_diffrn_radiation_monochromator graphite
_diffrn_radiation_source 'fine-focus sealed tube'
_diffrn_radiation_type MoK\a
_diffrn_radiation_wavelength 0.71073
_diffrn_reflns_av_R_equivalents 0.1079
_diffrn_reflns_av_sigmaI/netI 0.1691
_diffrn_reflns_limit_h_max 31
_diffrn_reflns_limit_h_min -18
_diffrn_reflns_limit_k_max 22
_diffrn_reflns_limit_k_min -18
_diffrn_reflns_limit_l_max 37
_diffrn_reflns_limit_l_min -26
_diffrn_reflns_number 39976
_diffrn_reflns_theta_full 25.00
_diffrn_reflns_theta_max 25.00
_diffrn_reflns_theta_min 3.34
_exptl_absorpt_coefficient_mu 3.227
_exptl_absorpt_correction_T_max 0.8299
_exptl_absorpt_correction_T_min 0.5943
_exptl_absorpt_correction_type multi-scan
_exptl_absorpt_process_details sadabs
_exptl_crystal_colour yellow
_exptl_crystal_density_diffrn 1.601
_exptl_crystal_density_method 'not measured'
_exptl_crystal_description Block
_exptl_crystal_F_000 7728
_exptl_crystal_size_max 0.18
_exptl_crystal_size_mid 0.12
_exptl_crystal_size_min 0.06
_platon_squeeze_details
;
;
_refine_diff_density_max 4.755
_refine_diff_density_min -2.025
_refine_diff_density_rms 0.266
_refine_ls_extinction_method none
_refine_ls_goodness_of_fit_ref 1.036
_refine_ls_hydrogen_treatment mixed
_refine_ls_matrix_type full
_refine_ls_number_parameters 925
_refine_ls_number_reflns 14729
_refine_ls_number_restraints 18
_refine_ls_restrained_S_all 1.038
_refine_ls_R_factor_all 0.1715
_refine_ls_R_factor_gt 0.1042
_refine_ls_shift/su_max 0.001
_refine_ls_shift/su_mean 0.000
_refine_ls_structure_factor_coef Fsqd
_refine_ls_weighting_details 'calc w=1/[\s^2^(Fo^2^)+(0.1052P)^2^+70.0825P] where P=(Fo^2^+2Fc^2^)/3'
_refine_ls_weighting_scheme calc
_refine_ls_wR_factor_gt 0.2349
_refine_ls_wR_factor_ref 0.2755
_reflns_number_gt 7211
_reflns_number_total 14729
_reflns_threshold_expression >2sigma(I)
_cod_data_source_file c6dt00212a7.cif
_cod_data_source_block 1
_cod_depositor_comments
;
The following automatic conversions were performed:

'_symmetry_cell_setting' value 'Orthorhombic' changed to
'orthorhombic' according to
/usr/data/users/saulius/crontab/automatic-downloads/rss-feeds/RSC/lib/dictionaries/cif_core.dic
dictionary named 'cif_core.dic' version 2.4.2 from 2011-04-26.

Automatic conversion script
Id: cif_fix_values 4268 2015-11-12 08:31:59Z antanas 

 Adding full bibliography for 7038902--7038903.cif.
;
_cod_original_sg_symbol_H-M Pnma
_cod_database_code 7038902

loop_
_symmetry_equiv_pos_as_xyz
'x, y, z'
'-x+1/2, -y, z+1/2'
'x+1/2, -y+1/2, -z+1/2'
'-x, y+1/2, -z'
'-x, -y, -z'
'x-1/2, y, -z-1/2'
'-x-1/2, y-1/2, z-1/2'
'x, -y-1/2, z'

loop_
_atom_site_label
_atom_site_type_symbol
_atom_site_fract_x
_atom_site_fract_y
_atom_site_fract_z
_atom_site_U_iso_or_equiv
_atom_site_adp_type
_atom_site_occupancy
_atom_site_symmetry_multiplicity
_atom_site_calc_flag
_atom_site_refinement_flags
Eu1 Eu 0.69412(3) 0.61886(4) 0.12970(3) 0.0328(3) Uani 1 1 d .
Eu2 Eu 0.64551(3) 0.62457(4) 0.24017(3) 0.0308(3) Uani 1 1 d D
Eu3 Eu 0.78424(3) 0.62183(4) 0.22003(3) 0.0302(3) Uani 1 1 d D
Zn1 Zn 0.56005(8) 0.56631(11) 0.16492(6) 0.0416(5) Uani 1 1 d D
Zn2 Zn 0.74528(8) 0.56668(11) 0.32062(6) 0.0429(6) Uani 1 1 d D
Zn3 Zn 0.81189(8) 0.54430(13) 0.11210(8) 0.0552(7) Uani 1 1 d D
N1 N 0.6287(6) 0.3956(8) 0.1345(5) 0.046(4) Uani 1 1 d .
H1 H 0.6319 0.3561 0.1219 0.055 Uiso 1 1 calc R
N2 N 0.5348(5) 0.4722(7) 0.1454(4) 0.039(3) Uani 1 1 d .
N3 N 0.6708(6) 0.4012(8) 0.2886(5) 0.047(4) Uani 1 1 d .
H3 H 0.6538 0.3642 0.2941 0.057 Uiso 1 1 calc R
N4 N 0.7331(6) 0.4711(8) 0.3495(5) 0.043(4) Uani 1 1 d .
N5 N 0.8054(6) 0.3886(8) 0.1852(5) 0.049(4) Uani 1 1 d .
H5 H 0.8168 0.3508 0.1962 0.058 Uiso 1 1 calc R
N6 N 0.8380(6) 0.4421(8) 0.1018(5) 0.050(4) Uani 1 1 d .
N7 N 0.7032(8) 0.7500 0.1760(7) 0.054(6) Uani 1 2 d S
N8 N 0.5788(10) 0.7500 0.2440(7) 0.058(6) Uani 1 2 d S
N9 N 0.8217(9) 0.7500 0.2616(7) 0.055(6) Uani 1 2 d S
N10 N 0.5731(10) 0.2500 0.0864(7) 0.050(6) Uani 1 2 d S
N11 N 0.8914(10) 0.2500 0.1643(8) 0.060(7) Uani 1 2 d S
N12 N 0.6473(9) 0.2500 0.3542(9) 0.061(7) Uani 1 2 d S
O1 O 0.6446(4) 0.5123(7) 0.1325(3) 0.042(3) Uani 1 1 d .
O2 O 0.7360(4) 0.5304(6) 0.0941(4) 0.048(3) Uani 1 1 d .
O3 O 0.5434(5) 0.6128(6) 0.1069(4) 0.045(3) Uani 1 1 d D
H3A H 0.555(6) 0.649(6) 0.096(3) 0.067 Uiso 1 1 d D
O4 O 0.6715(4) 0.5158(6) 0.2743(4) 0.043(3) Uani 1 1 d .
O5 O 0.5840(4) 0.5409(6) 0.2275(3) 0.041(3) Uani 1 1 d .
O6 O 0.6983(4) 0.6153(6) 0.3631(3) 0.039(3) Uani 1 1 d .
O7 O 0.8020(4) 0.5078(7) 0.1880(4) 0.046(3) Uani 1 1 d .
O8 O 0.7978(4) 0.5376(6) 0.2739(4) 0.044(3) Uani 1 1 d .
O9 O 0.8830(5) 0.5729(7) 0.1249(4) 0.058(4) Uani 1 1 d .
O10 O 0.7071(4) 0.5638(6) 0.1979(3) 0.038(3) Uani 1 1 d .
O11 O 0.6161(4) 0.6360(6) 0.1675(3) 0.039(3) Uani 1 1 d .
O12 O 0.7242(4) 0.6377(6) 0.2775(3) 0.040(3) Uani 1 1 d .
O13 O 0.7820(4) 0.6257(6) 0.1443(4) 0.039(3) Uani 1 1 d .
O14 O 0.7099(4) 0.6913(5) 0.1952(3) 0.031(3) Uani 1 1 d .
O15 O 0.6902(7) 0.7500 0.1320(5) 0.052(5) Uani 1 2 d S
O16 O 0.6347(7) 0.7500 0.2443(5) 0.055(5) Uani 1 2 d S
O17 O 0.5626(4) 0.6912(6) 0.2415(3) 0.042(3) Uani 1 1 d .
O18 O 0.8275(4) 0.6910(6) 0.2770(3) 0.041(3) Uani 1 1 d .
O19 O 0.8010(6) 0.7500 0.2200(5) 0.048(5) Uani 1 2 d S
O20 O 0.6315(4) 0.6271(6) 0.0749(3) 0.041(3) Uani 1 1 d .
O21 O 0.7355(5) 0.6776(8) 0.0677(4) 0.068(4) Uani 1 1 d .
H21A H 0.7155 0.6777 0.0466 0.102 Uiso 1 1 d R
H21B H 0.7426 0.7198 0.0744 0.102 Uiso 1 1 d R
O22 O 0.6206(4) 0.6389(7) 0.3138(3) 0.044(3) Uani 1 1 d D
H22 H 0.6412(16) 0.649(10) 0.3319(12) 0.065 Uiso 1 1 d D
O23 O 0.8718(5) 0.6249(7) 0.1989(4) 0.048(3) Uani 1 1 d D
H23 H 0.8767(12) 0.613(10) 0.174(2) 0.071 Uiso 1 1 d D
O24 O 0.4979(5) 0.6200(7) 0.1917(4) 0.047(3) Uani 1 1 d D
H24 H 0.496(4) 0.629(9) 0.2170(11) 0.071 Uiso 1 1 d D
O25 O 0.8067(5) 0.6226(6) 0.3471(4) 0.049(3) Uani 1 1 d D
H25 H 0.831(4) 0.634(10) 0.3324(17) 0.073 Uiso 1 1 d D
O26 O 0.8182(6) 0.6003(8) 0.0573(5) 0.072(4) Uani 1 1 d D
H26 H 0.794(6) 0.625(10) 0.062(4) 0.108 Uiso 1 1 d D
O27 O 0.6129(8) 0.2500 0.1053(6) 0.066(6) Uani 1 2 d S
O28 O 0.5507(5) 0.3064(7) 0.0798(4) 0.063(4) Uani 1 1 d .
O29 O 0.8519(8) 0.2500 0.1885(7) 0.072(6) Uani 1 2 d S
O30 O 0.9073(5) 0.3062(8) 0.1540(5) 0.078(5) Uani 1 1 d .
O31 O 0.6427(9) 0.2500 0.3137(8) 0.093(8) Uani 1 2 d S
O32 O 0.6477(6) 0.3074(7) 0.3727(5) 0.085(5) Uani 1 1 d .
C1 C 0.6027(6) 0.3974(10) 0.1736(6) 0.044(5) Uani 1 1 d .
H1A H 0.6160 0.4352 0.1906 0.053 Uiso 1 1 calc R
H1B H 0.6090 0.3541 0.1886 0.053 Uiso 1 1 calc R
C2 C 0.5443(6) 0.4076(10) 0.1689(6) 0.044(5) Uani 1 1 d .
H2A H 0.5300 0.3682 0.1539 0.052 Uiso 1 1 calc R
H2B H 0.5289 0.4102 0.1965 0.052 Uiso 1 1 calc R
C3 C 0.6482(7) 0.4517(11) 0.1165(6) 0.044(5) Uani 1 1 d .
C4 C 0.6736(7) 0.4406(10) 0.0743(5) 0.043(5) Uani 1 1 d .
C5 C 0.7155(7) 0.4777(10) 0.0673(6) 0.047(5) Uani 1 1 d .
C6 C 0.7429(7) 0.4814(11) 0.0286(6) 0.056(5) Uani 1 1 d .
H6 H 0.7677 0.5140 0.0227 0.067 Uiso 1 1 calc R
C7 C 0.7269(7) 0.4283(10) 0.0006(6) 0.052(5) Uani 1 1 d .
H7 H 0.7459 0.4200 -0.0234 0.063 Uiso 1 1 calc R
C8 C 0.6843(7) 0.3878(9) 0.0070(6) 0.045(5) Uani 1 1 d .
H8 H 0.6716 0.3627 -0.0157 0.054 Uiso 1 1 calc R
C10 C 0.5094(6) 0.4648(10) 0.1109(6) 0.044(5) Uani 1 1 d .
H10 H 0.5001 0.4192 0.1045 0.052 Uiso 1 1 calc R
C11 C 0.4935(7) 0.5161(11) 0.0811(6) 0.048(5) Uani 1 1 d .
C12 C 0.5087(7) 0.5827(10) 0.0796(6) 0.046(5) Uani 1 1 d D
C13 C 0.4898(8) 0.6271(11) 0.0479(6) 0.057(6) Uani 1 1 d .
H13 H 0.5002 0.6734 0.0480 0.069 Uiso 1 1 calc R
C14 C 0.4592(7) 0.6080(11) 0.0189(6) 0.052(5) Uani 1 1 d .
H14 H 0.4492 0.6398 -0.0015 0.063 Uiso 1 1 calc R
C15 C 0.4405(7) 0.5387(11) 0.0179(6) 0.057(6) Uani 1 1 d .
H15 H 0.4179 0.5241 -0.0026 0.068 Uiso 1 1 calc R
C16 C 0.4587(7) 0.4917(11) 0.0508(6) 0.054(5) Uani 1 1 d .
H16 H 0.4475 0.4458 0.0519 0.065 Uiso 1 1 calc R
C17 C 0.7230(7) 0.3949(10) 0.2865(6) 0.045(5) Uani 1 1 d .
H17A H 0.7358 0.4289 0.2666 0.054 Uiso 1 1 calc R
H17B H 0.7314 0.3488 0.2759 0.054 Uiso 1 1 calc R
C18 C 0.7493(7) 0.4060(10) 0.3303(6) 0.049(5) Uani 1 1 d .
H18A H 0.7413 0.3674 0.3489 0.059 Uiso 1 1 calc R
H18B H 0.7853 0.4070 0.3264 0.059 Uiso 1 1 calc R
C19 C 0.6447(7) 0.4631(10) 0.2825(5) 0.041(4) Uani 1 1 d .
C20 C 0.5899(7) 0.4650(10) 0.2873(6) 0.046(5) Uani 1 1 d .
C21 C 0.5635(7) 0.5019(10) 0.2588(6) 0.043(5) Uani 1 1 d .
C22 C 0.5104(7) 0.5058(10) 0.2650(6) 0.053(5) Uani 1 1 d .
H22A H 0.4913 0.5344 0.2475 0.063 Uiso 1 1 calc R
C23 C 0.4868(8) 0.4675(10) 0.2968(6) 0.057(6) Uani 1 1 d .
H23A H 0.4521 0.4654 0.2990 0.069 Uiso 1 1 calc R
C24 C 0.5189(8) 0.4315(11) 0.3257(6) 0.059(6) Uani 1 1 d .
H24A H 0.5044 0.4100 0.3490 0.071 Uiso 1 1 calc R
C25 C 0.5692(7) 0.4271(10) 0.3212(6) 0.051(5) Uani 1 1 d .
H25A H 0.5888 0.4006 0.3393 0.061 Uiso 1 1 calc R
C26 C 0.7100(7) 0.4679(10) 0.3838(6) 0.046(5) Uani 1 1 d .
H26A H 0.7099 0.4232 0.3954 0.055 Uiso 1 1 calc R
C27 C 0.6837(7) 0.5177(10) 0.4093(6) 0.044(5) Uani 1 1 d .
C28 C 0.6796(7) 0.5880(10) 0.3986(6) 0.046(5) Uani 1 1 d .
C29 C 0.6574(7) 0.6322(11) 0.4273(6) 0.053(5) Uani 1 1 d .
H29 H 0.6560 0.6799 0.4218 0.064 Uiso 1 1 calc R
C30 C 0.6364(7) 0.6051(11) 0.4657(6) 0.054(5) Uani 1 1 d .
H30 H 0.6206 0.6348 0.4846 0.065 Uiso 1 1 calc R
C31 C 0.6398(7) 0.5340(11) 0.4744(6) 0.052(5) Uani 1 1 d .
H31 H 0.6296 0.5146 0.4998 0.062 Uiso 1 1 calc R
C32 C 0.6611(8) 0.4922(12) 0.4397(7) 0.066(6) Uani 1 1 d .
H32 H 0.6573 0.4440 0.4408 0.079 Uiso 1 1 calc R
C33 C 0.7742(7) 0.3833(10) 0.1473(6) 0.047(5) Uani 1 1 d .
H33A H 0.7509 0.4220 0.1469 0.056 Uiso 1 1 calc R
H33B H 0.7550 0.3404 0.1487 0.056 Uiso 1 1 calc R
C34 C 0.8053(7) 0.3838(10) 0.1059(6) 0.049(5) Uani 1 1 d .
H34A H 0.8249 0.3414 0.1045 0.058 Uiso 1 1 calc R
H34B H 0.7825 0.3836 0.0821 0.058 Uiso 1 1 calc R
C35 C 0.8172(7) 0.4498(11) 0.2039(6) 0.046(5) Uani 1 1 d .
C36 C 0.8470(7) 0.4471(10) 0.2427(6) 0.044(5) Uani 1 1 d .
C37 C 0.8357(7) 0.4918(10) 0.2761(6) 0.047(5) Uani 1 1 d .
C38 C 0.8650(7) 0.4936(10) 0.3120(6) 0.051(5) Uani 1 1 d .
H38 H 0.8608 0.5280 0.3324 0.061 Uiso 1 1 calc R
C39 C 0.9021(7) 0.4400(10) 0.3166(6) 0.053(5) Uani 1 1 d .
H39 H 0.9197 0.4362 0.3418 0.063 Uiso 1 1 calc R
C40 C 0.9119(7) 0.3947(11) 0.2844(6) 0.050(5) Uani 1 1 d .
H40 H 0.9376 0.3624 0.2873 0.060 Uiso 1 1 calc R
C41 C 0.8845(7) 0.3961(11) 0.2481(7) 0.055(5) Uani 1 1 d .
H41 H 0.8906 0.3636 0.2269 0.066 Uiso 1 1 calc R
C42 C 0.8821(7) 0.4303(11) 0.0910(6) 0.053(5) Uani 1 1 d .
H42 H 0.8906 0.3842 0.0853 0.064 Uiso 1 1 calc R
C43 C 0.9206(8) 0.4816(13) 0.0867(6) 0.060(6) Uani 1 1 d .
C44 C 0.9183(8) 0.5496(13) 0.0995(7) 0.069(7) Uani 1 1 d .
C45 C 0.9650(8) 0.5882(13) 0.1008(7) 0.069(6) Uani 1 1 d .
H45 H 0.9675 0.6295 0.1161 0.082 Uiso 1 1 calc R
C46 C 1.0073(8) 0.5613(14) 0.0782(7) 0.072(7) Uani 1 1 d .
H46 H 1.0355 0.5889 0.0746 0.087 Uiso 1 1 calc R
C47 C 1.0062(9) 0.4980(14) 0.0626(7) 0.072(7) Uani 1 1 d .
H47 H 1.0344 0.4814 0.0487 0.087 Uiso 1 1 calc R
C48 C 0.9665(8) 0.4563(13) 0.0659(7) 0.068(6) Uani 1 1 d .
H48 H 0.9677 0.4112 0.0550 0.082 Uiso 1 1 calc R
C49 C 0.6244(11) 0.6477(17) 0.0362(8) 0.117(11) Uani 1 1 d .
H49A H 0.6248 0.6978 0.0352 0.175 Uiso 1 1 calc R
H49B H 0.5927 0.6309 0.0264 0.175 Uiso 1 1 calc R
H49C H 0.6505 0.6296 0.0185 0.175 Uiso 1 1 calc R
C50 C 0.5707(7) 0.6308(11) 0.3336(6) 0.062(6) Uani 1 1 d D
H50A H 0.5684 0.5857 0.3466 0.093 Uiso 1 1 calc R
H50B H 0.5453 0.6353 0.3124 0.093 Uiso 1 1 calc R
H50C H 0.5662 0.6663 0.3546 0.093 Uiso 1 1 calc R
C51 C 0.9179(8) 0.6423(13) 0.2181(7) 0.080(7) Uani 1 1 d D
H51A H 0.9249 0.6909 0.2135 0.121 Uiso 1 1 calc R
H51B H 0.9441 0.6146 0.2059 0.121 Uiso 1 1 calc R
H51C H 0.9160 0.6334 0.2478 0.121 Uiso 1 1 calc R
C52 C 0.4524(7) 0.6469(12) 0.1700(6) 0.065(6) Uani 1 1 d D
H52A H 0.4280 0.6602 0.1906 0.098 Uiso 1 1 calc R
H52B H 0.4388 0.6110 0.1522 0.098 Uiso 1 1 calc R
H52C H 0.4611 0.6867 0.1531 0.098 Uiso 1 1 calc R
C53 C 0.8148(8) 0.6467(11) 0.3899(6) 0.065(6) Uani 1 1 d D
H53A H 0.7934 0.6858 0.3955 0.098 Uiso 1 1 calc R
H53B H 0.8491 0.6606 0.3932 0.098 Uiso 1 1 calc R
H53C H 0.8073 0.6097 0.4093 0.098 Uiso 1 1 calc R
C54 C 0.8395(12) 0.6176(19) 0.0190(10) 0.151(14) Uani 1 1 d D
H54A H 0.8282 0.5855 -0.0022 0.226 Uiso 1 1 calc R
H54B H 0.8752 0.6150 0.0213 0.226 Uiso 1 1 calc R
H54C H 0.8299 0.6642 0.0114 0.226 Uiso 1 1 calc R
C9 C 0.6625(8) 0.3835(11) 0.0417(7) 0.060(6) Uani 1 1 d .
H9 H 0.6404 0.3473 0.0476 0.072 Uiso 1 1 calc R

loop_
_atom_site_aniso_label
_atom_site_aniso_U_11
_atom_site_aniso_U_22
_atom_site_aniso_U_33
_atom_site_aniso_U_23
_atom_site_aniso_U_13
_atom_site_aniso_U_12
Eu1 0.0355(5) 0.0453(6) 0.0176(5) -0.0048(4) 0.0012(4) -0.0006(4)
Eu2 0.0388(5) 0.0386(6) 0.0150(4) -0.0006(3) 0.0014(4) -0.0011(4)
Eu3 0.0376(5) 0.0385(6) 0.0146(4) -0.0017(3) -0.0010(4) -0.0002(4)
Zn1 0.0470(12) 0.0490(14) 0.0287(12) 0.0008(10) -0.0018(9) -0.0044(10)
Zn2 0.0601(14) 0.0426(13) 0.0261(11) 0.0000(9) -0.0008(10) 0.0036(11)
Zn3 0.0445(13) 0.0686(17) 0.0526(15) -0.0249(12) -0.0005(11) 0.0069(12)
N1 0.053(10) 0.051(10) 0.033(9) -0.004(7) 0.005(8) 0.004(8)
N2 0.044(8) 0.048(10) 0.025(8) -0.001(7) -0.002(7) 0.000(7)
N3 0.060(11) 0.045(10) 0.037(9) 0.001(7) 0.000(8) 0.002(8)
N4 0.056(10) 0.042(10) 0.032(9) 0.004(7) -0.001(8) 0.000(8)
N5 0.052(10) 0.050(11) 0.044(10) -0.003(8) -0.002(8) -0.013(8)
N6 0.048(10) 0.066(12) 0.036(10) -0.017(8) 0.005(8) -0.003(9)
N7 0.056(15) 0.063(18) 0.042(15) 0.000 0.000(12) 0.000
N8 0.074(18) 0.06(2) 0.037(14) 0.000 -0.003(13) 0.000
N9 0.065(16) 0.059(18) 0.041(15) 0.000 0.009(12) 0.000
N10 0.064(16) 0.042(16) 0.044(15) 0.000 0.006(12) 0.000
N11 0.068(18) 0.056(19) 0.057(17) 0.000 0.004(14) 0.000
N12 0.075(17) 0.048(18) 0.058(18) 0.000 -0.016(14) 0.000
O1 0.047(7) 0.054(9) 0.027(7) -0.006(6) 0.001(6) -0.002(6)
O2 0.047(7) 0.058(9) 0.038(8) -0.008(6) 0.000(6) -0.005(6)
O3 0.046(8) 0.055(9) 0.033(7) 0.000(6) 0.006(6) 0.001(6)
O4 0.052(8) 0.044(8) 0.033(7) 0.006(6) 0.001(6) 0.000(6)
O5 0.044(7) 0.053(8) 0.026(7) 0.003(6) -0.006(6) -0.002(6)
O6 0.054(8) 0.041(8) 0.022(7) -0.006(5) 0.002(6) -0.003(6)
O7 0.051(8) 0.054(9) 0.033(7) -0.008(6) 0.001(6) -0.004(6)
O8 0.054(8) 0.045(8) 0.032(7) -0.002(6) 0.004(6) 0.002(6)
O9 0.053(8) 0.076(10) 0.044(8) -0.019(7) 0.004(7) -0.010(7)
O10 0.039(7) 0.046(8) 0.030(7) 0.000(6) -0.003(5) -0.005(5)
O11 0.039(7) 0.048(7) 0.028(7) 0.005(6) -0.003(5) -0.007(6)
O12 0.053(8) 0.044(7) 0.025(6) 0.000(6) 0.000(6) -0.003(6)
O13 0.038(7) 0.050(8) 0.028(7) -0.006(5) 0.003(5) 0.001(5)
O14 0.040(6) 0.035(7) 0.018(6) 0.011(5) -0.007(5) 0.004(5)
O15 0.058(11) 0.059(13) 0.041(11) 0.000 0.001(9) 0.000
O16 0.072(13) 0.061(13) 0.033(11) 0.000 -0.002(9) 0.000
O17 0.050(7) 0.045(8) 0.030(7) -0.001(6) -0.005(5) -0.012(7)
O18 0.057(7) 0.042(8) 0.025(6) 0.008(6) 0.002(6) -0.001(6)
O19 0.056(11) 0.053(12) 0.035(11) 0.000 0.006(9) 0.000
O20 0.045(7) 0.060(8) 0.017(6) -0.002(5) -0.005(5) 0.004(6)
O21 0.065(9) 0.115(12) 0.025(7) 0.010(8) -0.013(6) -0.026(9)
O22 0.052(8) 0.054(8) 0.025(6) 0.005(6) -0.003(6) 0.001(7)
O23 0.053(8) 0.064(9) 0.025(7) -0.014(6) 0.002(6) -0.007(6)
O24 0.049(8) 0.059(9) 0.034(7) -0.005(6) 0.002(6) 0.000(6)
O25 0.068(9) 0.050(9) 0.028(7) -0.005(6) -0.007(6) -0.011(7)
O26 0.076(12) 0.082(12) 0.058(10) 0.008(9) 0.007(9) -0.018(8)
O27 0.075(15) 0.069(15) 0.052(14) 0.000 -0.002(12) 0.000
O28 0.071(9) 0.064(10) 0.054(9) 0.005(7) -0.013(7) 0.025(8)
O29 0.062(13) 0.068(15) 0.087(17) 0.000 0.014(12) 0.000
O30 0.075(10) 0.073(12) 0.087(12) -0.010(9) 0.016(9) -0.025(9)
O31 0.13(2) 0.069(16) 0.081(19) 0.000 0.018(16) 0.000
O32 0.133(14) 0.045(10) 0.076(12) -0.013(8) -0.002(10) -0.003(10)
C1 0.052(11) 0.050(12) 0.031(11) 0.009(9) 0.000(9) -0.002(9)
C2 0.049(11) 0.050(12) 0.032(10) -0.002(9) 0.007(9) -0.015(9)
C3 0.049(11) 0.053(14) 0.031(11) -0.006(9) -0.006(9) -0.003(10)
C4 0.049(11) 0.058(13) 0.022(10) -0.007(9) 0.006(8) -0.003(10)
C5 0.056(12) 0.058(13) 0.026(10) -0.012(9) 0.000(9) 0.002(10)
C6 0.061(13) 0.067(15) 0.040(12) -0.015(11) 0.003(10) -0.007(11)
C7 0.056(12) 0.065(14) 0.036(11) -0.013(10) 0.009(9) 0.003(10)
C8 0.055(12) 0.053(13) 0.027(11) -0.009(9) -0.003(9) -0.002(10)
C10 0.045(11) 0.050(12) 0.035(11) -0.002(9) 0.000(9) -0.008(9)
C11 0.044(11) 0.059(14) 0.040(12) 0.008(10) -0.006(9) 0.001(10)
C12 0.047(11) 0.060(14) 0.032(11) -0.004(9) 0.002(9) -0.001(10)
C13 0.063(14) 0.069(15) 0.039(12) 0.010(11) -0.001(11) -0.004(11)
C14 0.055(13) 0.061(15) 0.041(12) 0.009(10) -0.003(10) -0.005(10)
C15 0.058(13) 0.067(16) 0.046(13) 0.003(11) -0.013(10) -0.002(11)
C16 0.064(13) 0.062(14) 0.038(12) -0.003(10) 0.004(10) -0.001(11)
C17 0.059(13) 0.046(12) 0.030(11) 0.006(8) 0.003(9) 0.003(9)
C18 0.059(13) 0.049(13) 0.040(12) 0.014(10) -0.003(10) -0.002(10)
C19 0.051(11) 0.046(12) 0.027(10) 0.001(8) 0.000(9) -0.005(10)
C20 0.052(12) 0.054(13) 0.031(11) 0.003(9) -0.001(9) -0.007(10)
C21 0.050(12) 0.049(12) 0.031(11) -0.001(9) -0.006(9) -0.007(9)
C22 0.060(13) 0.061(14) 0.038(12) 0.000(10) 0.003(10) -0.006(11)
C23 0.060(13) 0.064(15) 0.049(13) 0.011(11) 0.004(11) -0.012(11)
C24 0.067(14) 0.073(16) 0.037(12) 0.010(11) 0.009(11) -0.006(12)
C25 0.059(13) 0.057(14) 0.036(12) 0.006(10) 0.002(10) -0.001(10)
C26 0.056(12) 0.046(12) 0.034(11) 0.005(9) -0.001(10) -0.003(9)
C27 0.049(11) 0.050(13) 0.032(11) -0.002(9) 0.010(9) -0.014(10)
C28 0.056(12) 0.053(13) 0.028(11) 0.002(9) -0.004(9) 0.003(10)
C29 0.071(14) 0.056(13) 0.033(11) -0.001(10) -0.001(10) -0.003(11)
C30 0.061(13) 0.064(15) 0.038(12) -0.004(10) 0.011(10) -0.009(11)
C31 0.056(12) 0.061(15) 0.039(12) 0.006(10) 0.007(10) -0.019(11)
C32 0.079(16) 0.059(15) 0.059(15) 0.004(12) 0.019(13) -0.006(12)
C33 0.049(12) 0.057(14) 0.035(11) -0.010(9) -0.009(9) -0.007(9)
C34 0.049(12) 0.061(14) 0.036(12) -0.006(9) -0.006(9) -0.002(10)
C35 0.046(12) 0.054(14) 0.038(12) -0.003(10) 0.003(9) -0.002(10)
C36 0.055(12) 0.050(12) 0.028(10) 0.001(9) 0.011(9) -0.005(10)
C37 0.053(12) 0.054(13) 0.035(12) -0.001(9) 0.003(10) -0.004(10)
C38 0.058(13) 0.057(14) 0.038(12) 0.006(9) 0.005(10) -0.005(11)
C39 0.054(12) 0.065(15) 0.038(12) 0.005(10) -0.001(10) -0.007(11)
C40 0.049(12) 0.063(14) 0.039(12) 0.003(10) 0.013(10) 0.002(10)
C41 0.057(13) 0.062(14) 0.045(13) -0.004(10) 0.004(11) -0.001(11)
C42 0.049(12) 0.072(15) 0.039(12) -0.007(10) 0.002(10) -0.001(11)
C43 0.053(13) 0.082(17) 0.044(13) -0.006(12) 0.004(10) -0.001(12)
C44 0.065(15) 0.088(19) 0.054(15) -0.020(13) 0.010(12) -0.004(13)
C45 0.063(15) 0.088(18) 0.054(15) -0.011(13) 0.017(12) -0.003(13)
C46 0.063(15) 0.10(2) 0.056(16) -0.008(14) 0.007(12) 0.000(14)
C47 0.061(15) 0.10(2) 0.057(16) -0.014(14) 0.017(12) 0.004(14)
C48 0.066(15) 0.090(18) 0.049(14) -0.007(12) 0.006(12) 0.002(14)
C49 0.13(3) 0.16(3) 0.065(19) 0.02(2) -0.012(18) -0.01(2)
C50 0.075(15) 0.074(16) 0.037(12) -0.001(11) 0.020(11) 0.005(12)
C51 0.054(14) 0.098(19) 0.089(19) -0.021(15) -0.003(14) -0.009(13)
C52 0.062(14) 0.076(16) 0.058(14) 0.021(12) 0.012(12) 0.012(12)
C53 0.082(16) 0.069(15) 0.044(13) 0.000(11) -0.005(12) -0.010(12)
C54 0.15(4) 0.17(4) 0.12(3) -0.01(3) 0.00(3) 0.00(3)
C9 0.060(14) 0.060(15) 0.059(15) 0.001(11) 0.000(12) -0.001(10)

loop_
_atom_type_symbol
_atom_type_description
_atom_type_scat_dispersion_real
_atom_type_scat_dispersion_imag
_atom_type_scat_source
C C 0.0033 0.0016 'International Tables Vol C Tables 4.2.6.8 and 6.1.1.4'
H H 0.0000 0.0000 'International Tables Vol C Tables 4.2.6.8 and 6.1.1.4'
O O 0.0106 0.0060 'International Tables Vol C Tables 4.2.6.8 and 6.1.1.4'
N N 0.0061 0.0033 'International Tables Vol C Tables 4.2.6.8 and 6.1.1.4'
Zn Zn 0.2839 1.4301 'International Tables Vol C Tables 4.2.6.8 and 6.1.1.4'
Eu Eu -0.1578 3.6682 'International Tables Vol C Tables 4.2.6.8 and 6.1.1.4'

loop_
_geom_angle_atom_site_label_1
_geom_angle_atom_site_label_2
_geom_angle_atom_site_label_3
_geom_angle
_geom_angle_site_symmetry_1
_geom_angle_site_symmetry_3
O2 Eu1 O13 70.2(4) . .
O2 Eu1 O20 91.9(4) . .
O13 Eu1 O20 144.4(4) . .
O2 Eu1 O11 138.8(4) . .
O13 Eu1 O11 137.7(4) . .
O20 Eu1 O11 75.5(4) . .
O2 Eu1 O10 92.6(4) . .
O13 Eu1 O10 73.3(4) . .
O20 Eu1 O10 140.0(4) . .
O11 Eu1 O10 75.1(4) . .
O2 Eu1 O1 70.7(4) . .
O13 Eu1 O1 124.9(4) . .
O20 Eu1 O1 72.8(4) . .
O11 Eu1 O1 68.2(4) . .
O10 Eu1 O1 71.4(4) . .
O2 Eu1 O15 139.7(5) . .
O13 Eu1 O15 88.9(5) . .
O20 Eu1 O15 85.8(5) . .
O11 Eu1 O15 79.3(5) . .
O10 Eu1 O15 114.4(5) . .
O1 Eu1 O15 144.4(5) . .
O2 Eu1 O21 74.7(5) . .
O13 Eu1 O21 72.3(4) . .
O20 Eu1 O21 73.4(4) . .
O11 Eu1 O21 134.5(4) . .
O10 Eu1 O21 145.6(4) . .
O1 Eu1 O21 129.9(4) . .
O15 Eu1 O21 66.1(5) . .
O2 Eu1 O14 135.8(4) . .
O13 Eu1 O14 69.4(3) . .
O20 Eu1 O14 132.0(3) . .
O11 Eu1 O14 70.4(3) . .
O10 Eu1 O14 59.0(4) . .
O1 Eu1 O14 121.4(3) . .
O15 Eu1 O14 55.7(4) . .
O21 Eu1 O14 108.7(4) . .
O2 Eu1 Zn3 36.1(3) . .
O13 Eu1 Zn3 34.1(3) . .
O20 Eu1 Zn3 122.4(3) . .
O11 Eu1 Zn3 155.0(3) . .
O10 Eu1 Zn3 80.6(3) . .
O1 Eu1 Zn3 98.8(3) . .
O15 Eu1 Zn3 116.7(4) . .
O21 Eu1 Zn3 70.3(3) . .
O14 Eu1 Zn3 101.7(2) . .
O2 Eu1 Eu2 130.1(3) . .
O13 Eu1 Eu2 99.1(3) . .
O20 Eu1 Eu2 115.5(3) . .
O11 Eu1 Eu2 40.1(3) . .
O10 Eu1 Eu2 39.6(3) . .
O1 Eu1 Eu2 78.5(3) . .
O15 Eu1 Eu2 85.9(4) . .
O21 Eu1 Eu2 150.5(3) . .
O14 Eu1 Eu2 43.5(2) . .
Zn3 Eu1 Eu2 118.30(5) . .
O2 Eu1 Eu3 94.1(3) . .
O13 Eu1 Eu3 38.8(3) . .
O20 Eu1 Eu3 174.0(3) . .
O11 Eu1 Eu3 100.1(3) . .
O10 Eu1 Eu3 40.1(2) . .
O1 Eu1 Eu3 109.6(3) . .
O15 Eu1 Eu3 89.4(4) . .
O21 Eu1 Eu3 107.9(3) . .
O14 Eu1 Eu3 42.0(2) . .
Zn3 Eu1 Eu3 63.16(4) . .
Eu2 Eu1 Eu3 60.49(2) . .
O5 Eu2 O10 93.1(4) . .
O5 Eu2 O16 127.3(5) . .
O10 Eu2 O16 126.0(5) . .
O5 Eu2 O12 140.1(4) . .
O10 Eu2 O12 74.3(4) . .
O16 Eu2 O12 88.5(5) . .
O5 Eu2 O22 92.8(4) . .
O10 Eu2 O22 140.2(4) . .
O16 Eu2 O22 78.7(5) . .
O12 Eu2 O22 76.0(4) . .
O5 Eu2 O11 70.9(4) . .
O10 Eu2 O11 75.0(4) . .
O16 Eu2 O11 85.6(5) . .
O12 Eu2 O11 136.8(4) . .
O22 Eu2 O11 143.4(4) . .
O5 Eu2 O4 72.0(4) . .
O10 Eu2 O4 69.0(4) . .
O16 Eu2 O4 148.6(5) . .
O12 Eu2 O4 68.1(4) . .
O22 Eu2 O4 75.6(4) . .
O11 Eu2 O4 125.7(4) . .
O5 Eu2 O17 74.6(4) . .
O10 Eu2 O17 147.0(4) . .
O16 Eu2 O17 53.2(5) . .
O12 Eu2 O17 133.8(4) . .
O22 Eu2 O17 72.0(4) . .
O11 Eu2 O17 72.1(4) . .
O4 Eu2 O17 131.5(4) . .
O5 Eu2 O14 135.9(4) . .
O10 Eu2 O14 58.5(4) . .
O16 Eu2 O14 67.5(5) . .
O12 Eu2 O14 68.8(3) . .
O22 Eu2 O14 130.9(4) . .
O11 Eu2 O14 69.5(3) . .
O4 Eu2 O14 118.5(4) . .
O17 Eu2 O14 110.0(3) . .
O5 Eu2 C21 20.5(4) . .
O10 Eu2 C21 102.2(4) . .
O16 Eu2 C21 128.5(6) . .
O12 Eu2 C21 124.6(4) . .
O22 Eu2 C21 74.0(4) . .
O11 Eu2 C21 91.1(4) . .
O4 Eu2 C21 59.9(4) . .
O17 Eu2 C21 76.9(4) . .
O14 Eu2 C21 154.9(4) . .
O5 Eu2 Zn1 36.8(3) . .
O10 Eu2 Zn1 85.1(3) . .
O16 Eu2 Zn1 106.0(4) . .
O12 Eu2 Zn1 159.2(3) . .
O22 Eu2 Zn1 120.7(3) . .
O11 Eu2 Zn1 34.2(3) . .
O4 Eu2 Zn1 102.4(3) . .
O17 Eu2 Zn1 66.6(3) . .
O14 Eu2 Zn1 102.7(2) . .
C21 Eu2 Zn1 56.9(3) . .
O5 Eu2 Eu1 93.7(3) . .
O10 Eu2 Eu1 39.7(3) . .
O16 Eu2 Eu1 97.0(4) . .
O12 Eu2 Eu1 99.1(3) . .
O22 Eu2 Eu1 173.5(3) . .
O11 Eu2 Eu1 39.8(3) . .
O4 Eu2 Eu1 106.8(3) . .
O17 Eu2 Eu1 109.4(2) . .
O14 Eu2 Eu1 42.6(2) . .
C21 Eu2 Eu1 112.5(3) . .
Zn1 Eu2 Eu1 65.06(4) . .
O8 Eu3 O13 138.0(4) . .
O8 Eu3 O23 93.9(4) . .
O13 Eu3 O23 75.4(4) . .
O8 Eu3 O10 91.5(4) . .
O13 Eu3 O10 72.9(4) . .
O23 Eu3 O10 138.0(4) . .
O8 Eu3 O12 69.5(4) . .
O13 Eu3 O12 136.3(4) . .
O23 Eu3 O12 146.4(4) . .
O10 Eu3 O12 73.5(4) . .
O8 Eu3 O7 70.3(4) . .
O13 Eu3 O7 67.6(4) . .
O23 Eu3 O7 73.9(4) . .
O10 Eu3 O7 68.9(4) . .
O12 Eu3 O7 123.0(4) . .
O8 Eu3 O19 129.9(5) . .
O13 Eu3 O19 88.5(5) . .
O23 Eu3 O19 78.6(5) . .
O10 Eu3 O19 126.7(5) . .
O12 Eu3 O19 89.8(5) . .
O7 Eu3 O19 147.2(5) . .
O8 Eu3 O14 134.7(4) . .
O13 Eu3 O14 69.6(3) . .
O23 Eu3 O14 131.3(4) . .
O10 Eu3 O14 59.0(4) . .
O12 Eu3 O14 69.4(4) . .
O7 Eu3 O14 119.6(4) . .
O19 Eu3 O14 67.8(5) . .
O8 Eu3 O18 76.8(4) . .
O13 Eu3 O18 135.3(4) . .
O23 Eu3 O18 75.1(4) . .
O10 Eu3 O18 146.3(4) . .
O12 Eu3 O18 72.8(4) . .
O7 Eu3 O18 132.4(4) . .
O19 Eu3 O18 53.2(5) . .
O14 Eu3 O18 108.0(4) . .
O8 Eu3 Zn2 35.9(3) . .
O13 Eu3 Zn2 155.2(3) . .
O23 Eu3 Zn2 122.8(3) . .
O10 Eu3 Zn2 82.7(3) . .
O12 Eu3 Zn2 33.7(3) . .
O7 Eu3 Zn2 99.5(3) . .
O19 Eu3 Zn2 110.5(4) . .
O14 Eu3 Zn2 102.0(2) . .
O18 Eu3 Zn2 69.2(3) . .
O8 Eu3 Eu1 129.6(3) . .
O13 Eu3 Eu1 38.7(3) . .
O23 Eu3 Eu1 114.1(3) . .
O10 Eu3 Eu1 39.7(3) . .
O12 Eu3 Eu1 98.5(3) . .
O7 Eu3 Eu1 78.2(3) . .
O19 Eu3 Eu1 97.5(4) . .
O14 Eu3 Eu1 42.3(2) . .
O18 Eu3 Eu1 148.4(3) . .
Zn2 Eu3 Eu1 119.84(4) . .
O8 Eu3 Eu2 92.2(3) . .
O13 Eu3 Eu2 98.3(3) . .
O23 Eu3 Eu2 173.4(3) . .
O10 Eu3 Eu2 39.1(3) . .
O12 Eu3 Eu2 39.2(3) . .
O7 Eu3 Eu2 105.8(3) . .
O19 Eu3 Eu2 99.4(4) . .
O14 Eu3 Eu2 42.9(2) . .
O18 Eu3 Eu2 108.9(3) . .
Zn2 Eu3 Eu2 63.80(4) . .
Eu1 Eu3 Eu2 59.66(2) . .
O11 Zn1 N2 148.7(5) . .
O11 Zn1 O3 85.0(5) . .
N2 Zn1 O3 92.2(5) . .
O11 Zn1 O24 104.2(5) . .
N2 Zn1 O24 107.0(5) . .
O3 Zn1 O24 88.7(5) . .
O11 Zn1 O5 83.7(4) . .
N2 Zn1 O5 100.4(5) . .
O3 Zn1 O5 167.3(5) . .
O24 Zn1 O5 88.5(4) . .
O11 Zn1 Eu2 43.1(3) . .
N2 Zn1 Eu2 135.5(4) . .
O3 Zn1 Eu2 127.2(3) . .
O24 Zn1 Eu2 94.9(3) . .
O5 Zn1 Eu2 40.7(3) . .
O12 Zn2 O6 88.1(5) . .
O12 Zn2 N4 148.6(5) . .
O6 Zn2 N4 90.9(5) . .
O12 Zn2 O8 83.6(5) . .
O6 Zn2 O8 168.4(5) . .
N4 Zn2 O8 100.4(5) . .
O12 Zn2 O25 98.3(5) . .
O6 Zn2 O25 89.2(5) . .
N4 Zn2 O25 113.0(5) . .
O8 Zn2 O25 84.0(5) . .
O12 Zn2 Eu3 42.6(3) . .
O6 Zn2 Eu3 129.5(3) . .
N4 Zn2 Eu3 135.4(4) . .
O8 Zn2 Eu3 41.2(3) . .
O25 Zn2 Eu3 88.7(3) . .
O9 Zn3 O13 93.5(5) . .
O9 Zn3 O26 87.2(6) . .
O13 Zn3 O26 93.2(6) . .
O9 Zn3 N6 88.4(6) . .
O13 Zn3 N6 157.6(6) . .
O26 Zn3 N6 109.2(6) . .
O9 Zn3 O2 170.8(5) . .
O13 Zn3 O2 81.6(5) . .
O26 Zn3 O2 85.3(6) . .
N6 Zn3 O2 99.2(5) . .
O9 Zn3 Eu1 134.7(4) . .
O13 Zn3 Eu1 41.5(3) . .
O26 Zn3 Eu1 89.8(4) . .
N6 Zn3 Eu1 134.6(4) . .
O2 Zn3 Eu1 40.0(3) . .
O9 Zn3 Eu3 84.0(4) . .
O13 Zn3 Eu3 33.9(3) . .
O26 Zn3 Eu3 125.1(5) . .
N6 Zn3 Eu3 124.6(4) . .
O2 Zn3 Eu3 95.9(3) . .
Eu1 Zn3 Eu3 61.48(4) . .
C3 N1 C1 123.4(16) . .
C3 N1 H1 118.3 . .
C1 N1 H1 118.3 . .
C10 N2 C2 115.2(15) . .
C10 N2 Zn1 122.1(13) . .
C2 N2 Zn1 122.7(11) . .
C19 N3 C17 124.5(16) . .
C19 N3 H3 117.7 . .
C17 N3 H3 117.7 . .
C26 N4 C18 117.9(16) . .
C26 N4 Zn2 120.2(13) . .
C18 N4 Zn2 121.8(11) . .
C35 N5 C33 123.6(16) . .
C35 N5 H5 118.2 . .
C33 N5 H5 118.2 . .
C42 N6 C34 117.6(18) . .
C42 N6 Zn3 121.6(15) . .
C34 N6 Zn3 120.8(12) . .
O14 N7 O14 121(2) 8_575 .
O14 N7 O15 119.4(10) 8_575 .
O14 N7 O15 119.4(10) . .
O14 N7 Eu1 59.9(7) 8_575 8_575
O14 N7 Eu1 176.2(15) . 8_575
O15 N7 Eu1 59.5(4) . 8_575
O17 N8 O17 137(3) . 8_575
O17 N8 O16 111.0(13) . .
O17 N8 O16 111.0(13) 8_575 .
O17 N8 Eu2 163.3(17) . 8_575
O17 N8 Eu2 57.6(10) 8_575 8_575
O16 N8 Eu2 53.5(4) . 8_575
O18 N9 O18 131(2) 8_575 .
O18 N9 O19 114.3(12) 8_575 .
O18 N9 O19 114.3(12) . .
O18 N9 Eu3 57.5(9) 8_575 8_575
O18 N9 Eu3 166.5(16) . 8_575
O19 N9 Eu3 57.2(4) . 8_575
O27 N10 O28 119.9(13) . 8_565
O27 N10 O28 119.9(13) . .
O28 N10 O28 119(3) 8_565 .
O30 N11 O30 127(3) . 8_565
O30 N11 O29 116.5(15) . .
O30 N11 O29 116.5(15) 8_565 .
O32 N12 O32 124(3) 8_565 .
O32 N12 O31 118.0(14) 8_565 .
O32 N12 O31 118.0(14) . .
C3 O1 Eu1 135.2(11) . .
C5 O2 Zn3 127.8(10) . .
C5 O2 Eu1 128.3(10) . .
Zn3 O2 Eu1 103.9(5) . .
C12 O3 Zn1 120.8(10) . .
C12 O3 H3A 109(2) . .
Zn1 O3 H3A 130(2) . .
C19 O4 Eu2 127.6(11) . .
C21 O5 Zn1 132.9(10) . .
C21 O5 Eu2 122.5(10) . .
Zn1 O5 Eu2 102.4(5) . .
C28 O6 Zn2 126.8(11) . .
C35 O7 Eu3 131.9(12) . .
C37 O8 Zn2 129.6(11) . .
C37 O8 Eu3 126.6(11) . .
Zn2 O8 Eu3 102.9(5) . .
C44 O9 Zn3 117.4(13) . .
Eu2 O10 Eu1 100.7(4) . .
Eu2 O10 Eu3 101.4(4) . .
Eu1 O10 Eu3 100.3(4) . .
Zn1 O11 Eu1 122.1(5) . .
Zn1 O11 Eu2 102.6(4) . .
Eu1 O11 Eu2 100.1(4) . .
Zn2 O12 Eu2 120.4(5) . .
Zn2 O12 Eu3 103.7(5) . .
Eu2 O12 Eu3 101.2(4) . .
Zn3 O13 Eu1 104.4(5) . .
Zn3 O13 Eu3 117.9(5) . .
Eu1 O13 Eu3 102.5(4) . .
N7 O14 Eu3 135.8(12) . .
N7 O14 Eu1 93.9(10) . .
Eu3 O14 Eu1 95.6(4) . .
N7 O14 Eu2 126.8(11) . .
Eu3 O14 Eu2 95.4(3) . .
Eu1 O14 Eu2 94.0(3) . .
N7 O15 Eu1 91.0(4) . .
N7 O15 Eu1 91.0(4) . 8_575
Eu1 O15 Eu1 174.1(8) . 8_575
N8 O16 Eu2 96.8(5) . .
N8 O16 Eu2 96.8(5) . 8_575
Eu2 O16 Eu2 164.9(9) . 8_575
N8 O17 Eu2 98.9(13) . .
N9 O18 Eu3 98.0(12) . .
N9 O19 Eu3 94.0(4) . .
N9 O19 Eu3 94.0(4) . 8_575
Eu3 O19 Eu3 159.3(8) . 8_575
C49 O20 Eu1 143.0(16) . .
Eu1 O21 H21A 109.7 . .
Eu1 O21 H21B 108.9 . .
H21A O21 H21B 109.4 . .
C50 O22 Eu2 129.6(9) . .
C50 O22 H22 109(2) . .
Eu2 O22 H22 120.9(19) . .
C51 O23 Eu3 136.5(11) . .
C51 O23 H23 109(2) . .
Eu3 O23 H23 114.1(19) . .
C52 O24 Zn1 128.3(10) . .
C52 O24 H24 109(2) . .
Zn1 O24 H24 122(2) . .
C53 O25 Zn2 130.0(11) . .
C53 O25 H25 109(2) . .
Zn2 O25 H25 120(2) . .
C54 O26 Zn3 154.8(18) . .
C54 O26 H26 110(2) . .
Zn3 O26 H26 95.5(18) . .
N1 C1 C2 113.8(15) . .
N1 C1 H1A 108.8 . .
C2 C1 H1A 108.8 . .
N1 C1 H1B 108.8 . .
C2 C1 H1B 108.8 . .
H1A C1 H1B 107.7 . .
N2 C2 C1 108.9(13) . .
N2 C2 H2A 109.9 . .
C1 C2 H2A 109.9 . .
N2 C2 H2B 109.9 . .
C1 C2 H2B 109.9 . .
H2A C2 H2B 108.3 . .
O1 C3 N1 122.6(17) . .
O1 C3 C4 121.0(17) . .
N1 C3 C4 116.4(17) . .
C5 C4 C3 116.4(16) . .
C5 C4 C9 115.4(16) . .
C3 C4 C9 127.4(17) . .
C4 C5 O2 126.5(16) . .
C4 C5 C6 126.4(17) . .
O2 C5 C6 106.2(16) . .
C7 C6 C5 110.3(18) . .
C7 C6 H6 124.9 . .
C5 C6 H6 124.9 . .
C8 C7 C6 123.8(18) . .
C8 C7 H7 118.1 . .
C6 C7 H7 118.1 . .
C9 C8 C7 123.2(19) . .
C9 C8 H8 118.4 . .
C7 C8 H8 118.4 . .
N2 C10 C11 129.6(18) . .
N2 C10 H10 115.2 . .
C11 C10 H10 115.2 . .
C12 C11 C16 119.3(18) . .
C12 C11 C10 126.1(18) . .
C16 C11 C10 114.5(18) . .
C11 C12 O3 125.0(17) . .
C11 C12 C13 119.4(18) . .
O3 C12 C13 115.6(16) . .
C14 C13 C12 125(2) . .
C14 C13 H13 117.7 . .
C12 C13 H13 117.7 . .
C13 C14 C15 121(2) . .
C13 C14 H14 119.7 . .
C15 C14 H14 119.7 . .
C14 C15 C16 116.2(18) . .
C14 C15 H15 121.9 . .
C16 C15 H15 121.9 . .
C11 C16 C15 120.0(19) . .
C11 C16 H16 120.0 . .
C15 C16 H16 120.0 . .
N3 C17 C18 113.0(15) . .
N3 C17 H17A 109.0 . .
C18 C17 H17A 109.0 . .
N3 C17 H17B 109.0 . .
C18 C17 H17B 109.0 . .
H17A C17 H17B 107.8 . .
N4 C18 C17 110.6(15) . .
N4 C18 H18A 109.5 . .
C17 C18 H18A 109.5 . .
N4 C18 H18B 109.5 . .
C17 C18 H18B 109.5 . .
H18A C18 H18B 108.1 . .
O4 C19 N3 115.1(16) . .
O4 C19 C20 124.3(17) . .
N3 C19 C20 120.5(16) . .
C21 C20 C25 125.1(18) . .
C21 C20 C19 117.7(17) . .
C25 C20 C19 117.2(17) . .
C20 C21 O5 124.6(17) . .
C20 C21 C22 117.0(18) . .
O5 C21 C22 118.1(16) . .
C20 C21 Eu2 98.5(12) . .
O5 C21 Eu2 37.0(7) . .
C22 C21 Eu2 130.7(13) . .
C23 C22 C21 121.2(19) . .
C23 C22 H22A 119.4 . .
C21 C22 H22A 119.4 . .
C22 C23 C24 116.2(19) . .
C22 C23 H23A 121.9 . .
C24 C23 H23A 121.9 . .
C25 C24 C23 123.9(19) . .
C25 C24 H24A 118.0 . .
C23 C24 H24A 118.0 . .
C24 C25 C20 116.0(18) . .
C24 C25 H25A 122.0 . .
C20 C25 H25A 122.0 . .
N4 C26 C27 134.3(18) . .
N4 C26 H26A 112.8 . .
C27 C26 H26A 112.8 . .
C32 C27 C28 122(2) . .
C32 C27 C26 114.6(19) . .
C28 C27 C26 123.0(17) . .
O6 C28 C29 118.4(18) . .
O6 C28 C27 123.6(17) . .
C29 C28 C27 117.9(18) . .
C28 C29 C30 120.3(19) . .
C28 C29 H29 119.9 . .
C30 C29 H29 119.9 . .
C31 C30 C29 119.7(19) . .
C31 C30 H30 120.1 . .
C29 C30 H30 120.1 . .
C30 C31 C32 114.2(18) . .
C30 C31 H31 122.9 . .
C32 C31 H31 122.9 . .
C27 C32 C31 124(2) . .
C27 C32 H32 118.1 . .
C31 C32 H32 118.1 . .
N5 C33 C34 112.8(15) . .
N5 C33 H33A 109.0 . .
C34 C33 H33A 109.0 . .
N5 C33 H33B 109.0 . .
C34 C33 H33B 109.0 . .
H33A C33 H33B 107.8 . .
N6 C34 C33 114.2(15) . .
N6 C34 H34A 108.7 . .
C33 C34 H34A 108.7 . .
N6 C34 H34B 108.7 . .
C33 C34 H34B 108.7 . .
H34A C34 H34B 107.6 . .
O7 C35 N5 120.2(17) . .
O7 C35 C36 122.1(18) . .
N5 C35 C36 117.7(18) . .
C37 C36 C41 119.1(18) . .
C37 C36 C35 119.8(18) . .
C41 C36 C35 120.9(17) . .
O8 C37 C38 117.1(18) . .
O8 C37 C36 121.6(18) . .
C38 C37 C36 121.2(19) . .
C37 C38 C39 117.3(19) . .
C37 C38 H38 121.3 . .
C39 C38 H38 121.3 . .
C40 C39 C38 120.8(19) . .
C40 C39 H39 119.6 . .
C38 C39 H39 119.6 . .
C39 C40 C41 121(2) . .
C39 C40 H40 119.5 . .
C41 C40 H40 119.5 . .
C40 C41 C36 119.8(19) . .
C40 C41 H41 120.1 . .
C36 C41 H41 120.1 . .
N6 C42 C43 126(2) . .
N6 C42 H42 117.2 . .
C43 C42 H42 117.2 . .
C44 C43 C42 126(2) . .
C44 C43 C48 119(2) . .
C42 C43 C48 115(2) . .
O9 C44 C43 122(2) . .
O9 C44 C45 115(2) . .
C43 C44 C45 117(2) . .
C46 C45 C44 119(2) . .
C46 C45 H45 120.6 . .
C44 C45 H45 120.6 . .
C47 C46 C45 120(2) . .
C47 C46 H46 119.9 . .
C45 C46 H46 119.9 . .
C46 C47 C48 123(2) . .
C46 C47 H47 118.6 . .
C48 C47 H47 118.6 . .
C47 C48 C43 120(2) . .
C47 C48 H48 120.0 . .
C43 C48 H48 120.0 . .
O20 C49 H49A 109.5 . .
O20 C49 H49B 109.5 . .
H49A C49 H49B 109.5 . .
O20 C49 H49C 109.5 . .
H49A C49 H49C 109.5 . .
H49B C49 H49C 109.5 . .
O22 C50 H50A 109.5 . .
O22 C50 H50B 109.5 . .
H50A C50 H50B 109.5 . .
O22 C50 H50C 109.5 . .
H50A C50 H50C 109.5 . .
H50B C50 H50C 109.5 . .
O23 C51 H51A 109.5 . .
O23 C51 H51B 109.5 . .
H51A C51 H51B 109.5 . .
O23 C51 H51C 109.5 . .
H51A C51 H51C 109.5 . .
H51B C51 H51C 109.5 . .
O24 C52 H52A 109.5 . .
O24 C52 H52B 109.5 . .
H52A C52 H52B 109.5 . .
O24 C52 H52C 109.5 . .
H52A C52 H52C 109.5 . .
H52B C52 H52C 109.5 . .
O25 C53 H53A 109.5 . .
O25 C53 H53B 109.5 . .
H53A C53 H53B 109.5 . .
O25 C53 H53C 109.5 . .
H53A C53 H53C 109.5 . .
H53B C53 H53C 109.5 . .
O26 C54 H54A 109.5 . .
O26 C54 H54B 109.5 . .
H54A C54 H54B 109.5 . .
O26 C54 H54C 109.5 . .
H54A C54 H54C 109.5 . .
H54B C54 H54C 109.5 . .
C8 C9 C4 117.0(19) . .
C8 C9 H9 121.5 . .
C4 C9 H9 121.5 . .

loop_
_geom_bond_atom_site_label_1
_geom_bond_atom_site_label_2
_geom_bond_distance
_geom_bond_site_symmetry_2
Eu1 O2 2.323(12) .
Eu1 O13 2.400(11) .
Eu1 O20 2.418(11) .
Eu1 O11 2.429(11) .
Eu1 O10 2.430(11) .
Eu1 O1 2.436(12) .
Eu1 O15 2.5160(13) .
Eu1 O21 2.521(12) .
Eu1 O14 2.533(10) .
Eu1 Zn3 3.505(2) .
Eu1 Eu2 3.7368(11) .
Eu1 Eu3 3.7441(12) .
Eu2 O5 2.332(11) .
Eu2 O10 2.422(11) .
Eu2 O16 2.424(3) .
Eu2 O12 2.428(11) .
Eu2 O22 2.443(11) .
Eu2 O11 2.444(11) .
Eu2 O4 2.448(12) .
Eu2 O17 2.560(12) .
Eu2 O14 2.577(10) .
Eu2 C21 3.268(18) .
Eu2 Zn1 3.488(2) .
Eu3 O8 2.376(12) .
Eu3 O13 2.402(11) .
Eu3 O23 2.439(12) .
Eu3 O10 2.448(10) .
Eu3 O12 2.450(11) .
Eu3 O7 2.455(13) .
Eu3 O19 2.497(3) .
Eu3 O14 2.519(10) .
Eu3 O18 2.522(11) .
Eu3 Zn2 3.517(2) .
Zn1 O11 2.011(11) .
Zn1 N2 2.023(14) .
Zn1 O3 2.091(12) .
Zn1 O24 2.132(12) .
Zn1 O5 2.140(11) .
Zn2 O12 2.009(12) .
Zn2 O6 2.064(11) .
Zn2 N4 2.073(15) .
Zn2 O8 2.117(12) .
Zn2 O25 2.136(12) .
Zn3 O9 2.021(13) .
Zn3 O13 2.029(11) .
Zn3 O26 2.050(15) .
Zn3 N6 2.104(16) .
Zn3 O2 2.127(12) .
N1 C3 1.32(2) .
N1 C1 1.42(2) .
N1 H1 0.8600 .
N2 C10 1.30(2) .
N2 C2 1.47(2) .
N3 C19 1.39(2) .
N3 C17 1.40(2) .
N3 H3 0.8600 .
N4 C26 1.25(2) .
N4 C18 1.45(2) .
N5 C35 1.35(2) .
N5 C33 1.47(2) .
N5 H5 0.8600 .
N6 C42 1.25(2) .
N6 C34 1.42(2) .
N7 O14 1.291(14) 8_575
N7 O14 1.291(14) .
N7 O15 1.44(3) .
N7 Eu1 2.921(12) 8_575
N8 O17 1.210(14) .
N8 O17 1.210(14) 8_575
N8 O16 1.50(3) .
N8 Eu2 2.996(16) 8_575
N9 O18 1.241(14) 8_575
N9 O18 1.241(14) .
N9 O19 1.43(3) .
N9 Eu3 2.962(14) 8_575
N10 O27 1.22(3) .
N10 O28 1.252(16) 8_565
N10 O28 1.252(16) .
N11 O30 1.203(17) .
N11 O30 1.203(17) 8_565
N11 O29 1.31(3) .
N12 O32 1.247(18) 8_565
N12 O32 1.247(18) .
N12 O31 1.29(3) .
O1 C3 1.27(2) .
O2 C5 1.43(2) .
O3 C12 1.392(19) .
O3 H3A 0.820(10) .
O4 C19 1.266(19) .
O5 C21 1.36(2) .
O6 C28 1.34(2) .
O7 C35 1.29(2) .
O8 C37 1.34(2) .
O9 C44 1.32(2) .
O15 Eu1 2.5160(13) 8_575
O16 Eu2 2.424(3) 8_575
O19 Eu3 2.497(3) 8_575
O20 C49 1.30(3) .
O21 H21A 0.8548 .
O21 H21B 0.8580 .
O22 C50 1.484(19) .
O22 H22 0.821(10) .
O23 C51 1.42(2) .
O23 H23 0.821(10) .
O24 C52 1.49(2) .
O24 H24 0.820(10) .
O25 C53 1.45(2) .
O25 H25 0.820(10) .
O26 C54 1.38(3) .
O26 H26 0.821(10) .
C1 C2 1.58(2) .
C1 H1A 0.9700 .
C1 H1B 0.9700 .
C2 H2A 0.9700 .
C2 H2B 0.9700 .
C3 C4 1.51(2) .
C4 C5 1.35(2) .
C4 C9 1.53(3) .
C5 C6 1.43(2) .
C6 C7 1.42(2) .
C6 H6 0.9300 .
C7 C8 1.39(2) .
C7 H7 0.9300 .
C8 C9 1.25(3) .
C8 H8 0.9300 .
C10 C11 1.43(2) .
C10 H10 0.9300 .
C11 C12 1.34(2) .
C11 C16 1.42(2) .
C12 C13 1.41(3) .
C13 C14 1.28(3) .
C13 H13 0.9300 .
C14 C15 1.42(3) .
C14 H14 0.9300 .
C15 C16 1.46(3) .
C15 H15 0.9300 .
C16 H16 0.9300 .
C17 C18 1.57(2) .
C17 H17A 0.9700 .
C17 H17B 0.9700 .
C18 H18A 0.9700 .
C18 H18B 0.9700 .
C19 C20 1.47(2) .
C20 C21 1.35(2) .
C20 C25 1.41(2) .
C21 C22 1.44(2) .
C22 C23 1.40(2) .
C22 H22A 0.9300 .
C23 C24 1.43(3) .
C23 H23A 0.9300 .
C24 C25 1.36(3) .
C24 H24A 0.9300 .
C25 H25A 0.9300 .
C26 C27 1.44(2) .
C26 H26A 0.9300 .
C27 C32 1.24(2) .
C27 C28 1.39(3) .
C28 C29 1.38(3) .
C29 C30 1.44(3) .
C29 H29 0.9300 .
C30 C31 1.39(3) .
C30 H30 0.9300 .
C31 C32 1.47(3) .
C31 H31 0.9300 .
C32 H32 0.9300 .
C33 C34 1.56(3) .
C33 H33A 0.9700 .
C33 H33B 0.9700 .
C34 H34A 0.9700 .
C34 H34B 0.9700 .
C35 C36 1.46(3) .
C36 C37 1.40(2) .
C36 C41 1.41(3) .
C37 C38 1.38(3) .
C38 C39 1.44(3) .
C38 H38 0.9300 .
C39 C40 1.36(3) .
C39 H39 0.9300 .
C40 C41 1.37(3) .
C40 H40 0.9300 .
C41 H41 0.9300 .
C42 C43 1.43(3) .
C42 H42 0.9300 .
C43 C44 1.37(3) .
C43 C48 1.48(3) .
C44 C45 1.45(3) .
C45 C46 1.44(3) .
C45 H45 0.9300 .
C46 C47 1.31(3) .
C46 H46 0.9300 .
C47 C48 1.33(3) .
C47 H47 0.9300 .
C48 H48 0.9300 .
C49 H49A 0.9600 .
C49 H49B 0.9600 .
C49 H49C 0.9600 .
C50 H50A 0.9600 .
C50 H50B 0.9600 .
C50 H50C 0.9600 .
C51 H51A 0.9600 .
C51 H51B 0.9600 .
C51 H51C 0.9600 .
C52 H52A 0.9600 .
C52 H52B 0.9600 .
C52 H52C 0.9600 .
C53 H53A 0.9600 .
C53 H53B 0.9600 .
C53 H53C 0.9600 .
C54 H54A 0.9600 .
C54 H54B 0.9600 .
C54 H54C 0.9600 .
C9 H9 0.9300 .

loop_
_geom_torsion_atom_site_label_1
_geom_torsion_atom_site_label_2
_geom_torsion_atom_site_label_3
_geom_torsion_atom_site_label_4
_geom_torsion
_geom_torsion_site_symmetry_1
_geom_torsion_site_symmetry_4
O2 Eu1 Eu2 O5 -68.0(5) . .
O13 Eu1 Eu2 O5 -139.8(4) . .
O20 Eu1 Eu2 O5 48.7(4) . .
O11 Eu1 Eu2 O5 53.8(5) . .
O10 Eu1 Eu2 O5 -90.5(5) . .
O1 Eu1 Eu2 O5 -15.8(4) . .
O15 Eu1 Eu2 O5 132.0(5) . .
O21 Eu1 Eu2 O5 150.2(7) . .
O14 Eu1 Eu2 O5 173.7(4) . .
Zn3 Eu1 Eu2 O5 -109.7(3) . .
Eu3 Eu1 Eu2 O5 -136.4(3) . .
O2 Eu1 Eu2 O10 22.4(5) . .
O13 Eu1 Eu2 O10 -49.3(5) . .
O20 Eu1 Eu2 O10 139.1(5) . .
O11 Eu1 Eu2 O10 144.3(6) . .
O1 Eu1 Eu2 O10 74.7(5) . .
O15 Eu1 Eu2 O10 -137.5(6) . .
O21 Eu1 Eu2 O10 -119.3(7) . .
O14 Eu1 Eu2 O10 -95.9(5) . .
Zn3 Eu1 Eu2 O10 -19.3(4) . .
Eu3 Eu1 Eu2 O10 -45.9(4) . .
O2 Eu1 Eu2 O16 163.7(6) . .
O13 Eu1 Eu2 O16 91.9(5) . .
O20 Eu1 Eu2 O16 -79.6(5) . .
O11 Eu1 Eu2 O16 -74.5(6) . .
O10 Eu1 Eu2 O16 141.2(6) . .
O1 Eu1 Eu2 O16 -144.1(5) . .
O15 Eu1 Eu2 O16 3.7(6) . .
O21 Eu1 Eu2 O16 21.9(8) . .
O14 Eu1 Eu2 O16 45.4(5) . .
Zn3 Eu1 Eu2 O16 121.9(5) . .
Eu3 Eu1 Eu2 O16 95.3(5) . .
O2 Eu1 Eu2 O12 74.0(5) . .
O13 Eu1 Eu2 O12 2.3(4) . .
O20 Eu1 Eu2 O12 -169.3(4) . .
O11 Eu1 Eu2 O12 -164.1(5) . .
O10 Eu1 Eu2 O12 51.6(5) . .
O1 Eu1 Eu2 O12 126.3(4) . .
O15 Eu1 Eu2 O12 -85.9(5) . .
O21 Eu1 Eu2 O12 -67.8(7) . .
O14 Eu1 Eu2 O12 -44.3(4) . .
Zn3 Eu1 Eu2 O12 32.3(3) . .
Eu3 Eu1 Eu2 O12 5.7(3) . .
O2 Eu1 Eu2 O22 115(3) . .
O13 Eu1 Eu2 O22 44(3) . .
O20 Eu1 Eu2 O22 -128(3) . .
O11 Eu1 Eu2 O22 -123(3) . .
O10 Eu1 Eu2 O22 93(3) . .
O1 Eu1 Eu2 O22 168(3) . .
O15 Eu1 Eu2 O22 -45(3) . .
O21 Eu1 Eu2 O22 -26(3) . .
O14 Eu1 Eu2 O22 -3(3) . .
Zn3 Eu1 Eu2 O22 74(3) . .
Eu3 Eu1 Eu2 O22 47(3) . .
O2 Eu1 Eu2 O11 -121.8(6) . .
O13 Eu1 Eu2 O11 166.4(5) . .
O20 Eu1 Eu2 O11 -5.2(5) . .
O10 Eu1 Eu2 O11 -144.3(6) . .
O1 Eu1 Eu2 O11 -69.6(5) . .
O15 Eu1 Eu2 O11 78.2(6) . .
O21 Eu1 Eu2 O11 96.4(7) . .
O14 Eu1 Eu2 O11 119.9(5) . .
Zn3 Eu1 Eu2 O11 -163.6(4) . .
Eu3 Eu1 Eu2 O11 169.8(4) . .
O2 Eu1 Eu2 O4 4.3(5) . .
O13 Eu1 Eu2 O4 -67.4(4) . .
O20 Eu1 Eu2 O4 121.0(4) . .
O11 Eu1 Eu2 O4 126.1(5) . .
O10 Eu1 Eu2 O4 -18.1(5) . .
O1 Eu1 Eu2 O4 56.5(4) . .
O15 Eu1 Eu2 O4 -155.7(5) . .
O21 Eu1 Eu2 O4 -137.5(7) . .
O14 Eu1 Eu2 O4 -114.0(4) . .
Zn3 Eu1 Eu2 O4 -37.4(3) . .
Eu3 Eu1 Eu2 O4 -64.0(3) . .
O2 Eu1 Eu2 O17 -142.9(5) . .
O13 Eu1 Eu2 O17 145.3(4) . .
O20 Eu1 Eu2 O17 -26.3(4) . .
O11 Eu1 Eu2 O17 -21.1(5) . .
O10 Eu1 Eu2 O17 -165.4(5) . .
O1 Eu1 Eu2 O17 -90.7(4) . .
O15 Eu1 Eu2 O17 57.1(5) . .
O21 Eu1 Eu2 O17 75.3(7) . .
O14 Eu1 Eu2 O17 98.8(4) . .
Zn3 Eu1 Eu2 O17 175.3(3) . .
Eu3 Eu1 Eu2 O17 148.7(3) . .
O2 Eu1 Eu2 O14 118.3(5) . .
O13 Eu1 Eu2 O14 46.6(4) . .
O20 Eu1 Eu2 O14 -125.0(4) . .
O11 Eu1 Eu2 O14 -119.9(5) . .
O10 Eu1 Eu2 O14 95.9(5) . .
O1 Eu1 Eu2 O14 170.5(4) . .
O15 Eu1 Eu2 O14 -41.7(5) . .
O21 Eu1 Eu2 O14 -23.5(7) . .
Zn3 Eu1 Eu2 O14 76.6(3) . .
Eu3 Eu1 Eu2 O14 50.0(3) . .
O2 Eu1 Eu2 C21 -59.5(5) . .
O13 Eu1 Eu2 C21 -131.2(4) . .
O20 Eu1 Eu2 C21 57.2(5) . .
O11 Eu1 Eu2 C21 62.3(5) . .
O10 Eu1 Eu2 C21 -81.9(5) . .
O1 Eu1 Eu2 C21 -7.3(4) . .
O15 Eu1 Eu2 C21 140.5(5) . .
O21 Eu1 Eu2 C21 158.7(7) . .
O14 Eu1 Eu2 C21 -177.8(5) . .
Zn3 Eu1 Eu2 C21 -101.2(4) . .
Eu3 Eu1 Eu2 C21 -127.8(4) . .
O2 Eu1 Eu2 Zn1 -91.9(4) . .
O13 Eu1 Eu2 Zn1 -163.6(3) . .
O20 Eu1 Eu2 Zn1 24.8(3) . .
O11 Eu1 Eu2 Zn1 30.0(4) . .
O10 Eu1 Eu2 Zn1 -114.3(4) . .
O1 Eu1 Eu2 Zn1 -39.6(3) . .
O15 Eu1 Eu2 Zn1 108.2(4) . .
O21 Eu1 Eu2 Zn1 126.3(6) . .
O14 Eu1 Eu2 Zn1 149.8(3) . .
Zn3 Eu1 Eu2 Zn1 -133.58(7) . .
Eu3 Eu1 Eu2 Zn1 -160.21(5) . .
O2 Eu1 Eu3 O8 -69.8(5) . .
O13 Eu1 Eu3 O8 -120.6(6) . .
O20 Eu1 Eu3 O8 114(3) . .
O11 Eu1 Eu3 O8 71.4(5) . .
O10 Eu1 Eu3 O8 19.5(5) . .
O1 Eu1 Eu3 O8 1.1(5) . .
O15 Eu1 Eu3 O8 150.4(5) . .
O21 Eu1 Eu3 O8 -145.0(5) . .
O14 Eu1 Eu3 O8 116.6(5) . .
Zn3 Eu1 Eu3 O8 -89.0(4) . .
Eu2 Eu1 Eu3 O8 64.8(4) . .
O2 Eu1 Eu3 O13 50.8(5) . .
O20 Eu1 Eu3 O13 -126(3) . .
O11 Eu1 Eu3 O13 -168.0(5) . .
O10 Eu1 Eu3 O13 140.1(6) . .
O1 Eu1 Eu3 O13 121.7(5) . .
O15 Eu1 Eu3 O13 -89.0(6) . .
O21 Eu1 Eu3 O13 -24.4(6) . .
O14 Eu1 Eu3 O13 -122.8(5) . .
Zn3 Eu1 Eu3 O13 31.6(4) . .
Eu2 Eu1 Eu3 O13 -174.6(4) . .
O2 Eu1 Eu3 O23 48.0(4) . .
O13 Eu1 Eu3 O23 -2.8(5) . .
O20 Eu1 Eu3 O23 -128(3) . .
O11 Eu1 Eu3 O23 -170.8(4) . .
O10 Eu1 Eu3 O23 137.3(5) . .
O1 Eu1 Eu3 O23 118.9(4) . .
O15 Eu1 Eu3 O23 -91.8(5) . .
O21 Eu1 Eu3 O23 -27.2(5) . .
O14 Eu1 Eu3 O23 -125.6(5) . .
Zn3 Eu1 Eu3 O23 28.8(3) . .
Eu2 Eu1 Eu3 O23 -177.4(3) . .
O2 Eu1 Eu3 O10 -89.2(5) . .
O13 Eu1 Eu3 O10 -140.1(6) . .
O20 Eu1 Eu3 O10 94(3) . .
O11 Eu1 Eu3 O10 51.9(5) . .
O1 Eu1 Eu3 O10 -18.3(5) . .
O15 Eu1 Eu3 O10 130.9(6) . .
O21 Eu1 Eu3 O10 -164.4(6) . .
O14 Eu1 Eu3 O10 97.2(5) . .
Zn3 Eu1 Eu3 O10 -108.5(4) . .
Eu2 Eu1 Eu3 O10 45.3(4) . .
O2 Eu1 Eu3 O12 -140.1(4) . .
O13 Eu1 Eu3 O12 169.0(5) . .
O20 Eu1 Eu3 O12 43(3) . .
O11 Eu1 Eu3 O12 1.0(4) . .
O10 Eu1 Eu3 O12 -50.9(5) . .
O1 Eu1 Eu3 O12 -69.2(4) . .
O15 Eu1 Eu3 O12 80.0(5) . .
O21 Eu1 Eu3 O12 144.6(5) . .
O14 Eu1 Eu3 O12 46.2(4) . .
Zn3 Eu1 Eu3 O12 -159.4(3) . .
Eu2 Eu1 Eu3 O12 -5.6(3) . .
O2 Eu1 Eu3 O7 -18.1(4) . .
O13 Eu1 Eu3 O7 -68.9(5) . .
O20 Eu1 Eu3 O7 165(3) . .
O11 Eu1 Eu3 O7 123.1(4) . .
O10 Eu1 Eu3 O7 71.2(5) . .
O1 Eu1 Eu3 O7 52.9(4) . .
O15 Eu1 Eu3 O7 -157.9(5) . .
O21 Eu1 Eu3 O7 -93.3(5) . .
O14 Eu1 Eu3 O7 168.3(4) . .
Zn3 Eu1 Eu3 O7 -37.3(3) . .
Eu2 Eu1 Eu3 O7 116.5(3) . .
O2 Eu1 Eu3 O19 128.9(5) . .
O13 Eu1 Eu3 O19 78.1(6) . .
O20 Eu1 Eu3 O19 -48(3) . .
O11 Eu1 Eu3 O19 -89.9(5) . .
O10 Eu1 Eu3 O19 -141.9(6) . .
O1 Eu1 Eu3 O19 -160.2(5) . .
O15 Eu1 Eu3 O19 -10.9(5) . .
O21 Eu1 Eu3 O19 53.7(5) . .
O14 Eu1 Eu3 O19 -44.7(5) . .
Zn3 Eu1 Eu3 O19 109.7(4) . .
Eu2 Eu1 Eu3 O19 -96.6(4) . .
O2 Eu1 Eu3 O14 173.6(5) . .
O13 Eu1 Eu3 O14 122.8(5) . .
O20 Eu1 Eu3 O14 -3(3) . .
O11 Eu1 Eu3 O14 -45.2(4) . .
O10 Eu1 Eu3 O14 -97.2(5) . .
O1 Eu1 Eu3 O14 -115.5(4) . .
O15 Eu1 Eu3 O14 33.8(5) . .
O21 Eu1 Eu3 O14 98.4(5) . .
Zn3 Eu1 Eu3 O14 154.4(3) . .
Eu2 Eu1 Eu3 O14 -51.9(3) . .
O2 Eu1 Eu3 O18 149.0(6) . .
O13 Eu1 Eu3 O18 98.2(6) . .
O20 Eu1 Eu3 O18 -28(3) . .
O11 Eu1 Eu3 O18 -69.8(5) . .
O10 Eu1 Eu3 O18 -121.8(6) . .
O1 Eu1 Eu3 O18 -140.1(6) . .
O15 Eu1 Eu3 O18 9.2(6) . .
O21 Eu1 Eu3 O18 73.8(6) . .
O14 Eu1 Eu3 O18 -24.6(6) . .
Zn3 Eu1 Eu3 O18 129.8(5) . .
Eu2 Eu1 Eu3 O18 -76.5(5) . .
O2 Eu1 Eu3 Zn2 -112.3(3) . .
O13 Eu1 Eu3 Zn2 -163.1(4) . .
O20 Eu1 Eu3 Zn2 71(3) . .
O11 Eu1 Eu3 Zn2 28.9(3) . .
O10 Eu1 Eu3 Zn2 -23.1(4) . .
O1 Eu1 Eu3 Zn2 -41.4(3) . .
O15 Eu1 Eu3 Zn2 107.9(4) . .
O21 Eu1 Eu3 Zn2 172.5(4) . .
O14 Eu1 Eu3 Zn2 74.1(3) . .
Zn3 Eu1 Eu3 Zn2 -131.52(7) . .
Eu2 Eu1 Eu3 Zn2 22.24(5) . .
O2 Eu1 Eu3 Eu2 -134.5(3) . .
O13 Eu1 Eu3 Eu2 174.6(4) . .
O20 Eu1 Eu3 Eu2 49(3) . .
O11 Eu1 Eu3 Eu2 6.6(3) . .
O10 Eu1 Eu3 Eu2 -45.3(4) . .
O1 Eu1 Eu3 Eu2 -63.6(3) . .
O15 Eu1 Eu3 Eu2 85.6(4) . .
O21 Eu1 Eu3 Eu2 150.3(4) . .
O14 Eu1 Eu3 Eu2 51.9(3) . .
Zn3 Eu1 Eu3 Eu2 -153.76(5) . .
O5 Eu2 Eu3 O8 -69.8(5) . .
O10 Eu2 Eu3 O8 -89.7(5) . .
O16 Eu2 Eu3 O8 130.8(5) . .
O12 Eu2 Eu3 O8 53.0(5) . .
O22 Eu2 Eu3 O8 49.5(4) . .
O11 Eu2 Eu3 O8 -142.4(4) . .
O4 Eu2 Eu3 O8 -17.6(4) . .
O17 Eu2 Eu3 O8 147.7(6) . .
O14 Eu2 Eu3 O8 173.2(5) . .
C21 Eu2 Eu3 O8 -42.2(5) . .
Zn1 Eu2 Eu3 O8 -114.6(3) . .
Eu1 Eu2 Eu3 O8 -135.8(3) . .
O5 Eu2 Eu3 O13 69.3(4) . .
O10 Eu2 Eu3 O13 49.5(5) . .
O16 Eu2 Eu3 O13 -90.0(5) . .
O12 Eu2 Eu3 O13 -167.8(5) . .
O22 Eu2 Eu3 O13 -171.3(4) . .
O11 Eu2 Eu3 O13 -3.2(4) . .
O4 Eu2 Eu3 O13 121.6(4) . .
O17 Eu2 Eu3 O13 -73.1(6) . .
O14 Eu2 Eu3 O13 -47.7(4) . .
C21 Eu2 Eu3 O13 97.0(5) . .
Zn1 Eu2 Eu3 O13 24.5(3) . .
Eu1 Eu2 Eu3 O13 3.4(3) . .
O5 Eu2 Eu3 O23 87(3) . .
O10 Eu2 Eu3 O23 67(3) . .
O16 Eu2 Eu3 O23 -73(3) . .
O12 Eu2 Eu3 O23 -150(3) . .
O22 Eu2 Eu3 O23 -154(3) . .
O11 Eu2 Eu3 O23 14(3) . .
O4 Eu2 Eu3 O23 139(3) . .
O17 Eu2 Eu3 O23 -56(3) . .
O14 Eu2 Eu3 O23 -30(3) . .
C21 Eu2 Eu3 O23 114(3) . .
Zn1 Eu2 Eu3 O23 42(3) . .
Eu1 Eu2 Eu3 O23 21(3) . .
O5 Eu2 Eu3 O10 19.9(6) . .
O16 Eu2 Eu3 O10 -139.5(6) . .
O12 Eu2 Eu3 O10 142.7(6) . .
O22 Eu2 Eu3 O10 139.2(5) . .
O11 Eu2 Eu3 O10 -52.7(5) . .
O4 Eu2 Eu3 O10 72.1(5) . .
O17 Eu2 Eu3 O10 -122.6(6) . .
O14 Eu2 Eu3 O10 -97.1(6) . .
C21 Eu2 Eu3 O10 47.5(6) . .
Zn1 Eu2 Eu3 O10 -24.9(4) . .
Eu1 Eu2 Eu3 O10 -46.1(4) . .
O5 Eu2 Eu3 O12 -122.9(6) . .
O10 Eu2 Eu3 O12 -142.7(6) . .
O16 Eu2 Eu3 O12 77.8(6) . .
O22 Eu2 Eu3 O12 -3.5(5) . .
O11 Eu2 Eu3 O12 164.6(5) . .
O4 Eu2 Eu3 O12 -70.6(5) . .
O17 Eu2 Eu3 O12 94.7(7) . .
O14 Eu2 Eu3 O12 120.1(6) . .
C21 Eu2 Eu3 O12 -95.3(6) . .
Zn1 Eu2 Eu3 O12 -167.7(4) . .
Eu1 Eu2 Eu3 O12 171.2(4) . .
O5 Eu2 Eu3 O7 0.3(5) . .
O10 Eu2 Eu3 O7 -19.5(5) . .
O16 Eu2 Eu3 O7 -159.0(5) . .
O12 Eu2 Eu3 O7 123.2(5) . .
O22 Eu2 Eu3 O7 119.7(5) . .
O11 Eu2 Eu3 O7 -72.2(4) . .
O4 Eu2 Eu3 O7 52.6(4) . .
O17 Eu2 Eu3 O7 -142.1(6) . .
O14 Eu2 Eu3 O7 -116.7(5) . .
C21 Eu2 Eu3 O7 28.0(5) . .
Zn1 Eu2 Eu3 O7 -44.5(3) . .
Eu1 Eu2 Eu3 O7 -65.6(3) . .
O5 Eu2 Eu3 O19 159.1(5) . .
O10 Eu2 Eu3 O19 139.3(6) . .
O16 Eu2 Eu3 O19 -0.2(6) . .
O12 Eu2 Eu3 O19 -78.0(6) . .
O22 Eu2 Eu3 O19 -81.5(5) . .
O11 Eu2 Eu3 O19 86.6(5) . .
O4 Eu2 Eu3 O19 -148.6(5) . .
O17 Eu2 Eu3 O19 16.7(6) . .
O14 Eu2 Eu3 O19 42.1(5) . .
C21 Eu2 Eu3 O19 -173.2(6) . .
Zn1 Eu2 Eu3 O19 114.4(4) . .
Eu1 Eu2 Eu3 O19 93.2(4) . .
O5 Eu2 Eu3 O14 117.0(5) . .
O10 Eu2 Eu3 O14 97.1(6) . .
O16 Eu2 Eu3 O14 -42.3(5) . .
O12 Eu2 Eu3 O14 -120.1(5) . .
O22 Eu2 Eu3 O14 -123.6(5) . .
O11 Eu2 Eu3 O14 44.5(4) . .
O4 Eu2 Eu3 O14 169.2(4) . .
O17 Eu2 Eu3 O14 -25.4(6) . .
C21 Eu2 Eu3 O14 144.6(5) . .
Zn1 Eu2 Eu3 O14 72.2(4) . .
Eu1 Eu2 Eu3 O14 51.1(3) . .
O5 Eu2 Eu3 O18 -146.7(5) . .
O10 Eu2 Eu3 O18 -166.5(5) . .
O16 Eu2 Eu3 O18 54.0(5) . .
O12 Eu2 Eu3 O18 -23.8(5) . .
O22 Eu2 Eu3 O18 -27.3(4) . .
O11 Eu2 Eu3 O18 140.8(4) . .
O4 Eu2 Eu3 O18 -94.4(4) . .
O17 Eu2 Eu3 O18 70.9(6) . .
O14 Eu2 Eu3 O18 96.3(4) . .
C21 Eu2 Eu3 O18 -119.0(5) . .
Zn1 Eu2 Eu3 O18 168.5(3) . .
Eu1 Eu2 Eu3 O18 147.4(3) . .
O5 Eu2 Eu3 Zn2 -92.6(4) . .
O10 Eu2 Eu3 Zn2 -112.5(4) . .
O16 Eu2 Eu3 Zn2 108.1(4) . .
O12 Eu2 Eu3 Zn2 30.3(4) . .
O22 Eu2 Eu3 Zn2 26.8(3) . .
O11 Eu2 Eu3 Zn2 -165.1(3) . .
O4 Eu2 Eu3 Zn2 -40.4(3) . .
O17 Eu2 Eu3 Zn2 125.0(5) . .
O14 Eu2 Eu3 Zn2 150.4(4) . .
C21 Eu2 Eu3 Zn2 -65.0(4) . .
Zn1 Eu2 Eu3 Zn2 -137.38(6) . .
Eu1 Eu2 Eu3 Zn2 -158.54(5) . .
O5 Eu2 Eu3 Eu1 65.9(4) . .
O10 Eu2 Eu3 Eu1 46.1(4) . .
O16 Eu2 Eu3 Eu1 -93.4(4) . .
O12 Eu2 Eu3 Eu1 -171.2(4) . .
O22 Eu2 Eu3 Eu1 -174.7(3) . .
O11 Eu2 Eu3 Eu1 -6.6(3) . .
O4 Eu2 Eu3 Eu1 118.2(3) . .
O17 Eu2 Eu3 Eu1 -76.5(5) . .
O14 Eu2 Eu3 Eu1 -51.1(3) . .
C21 Eu2 Eu3 Eu1 93.6(4) . .
Zn1 Eu2 Eu3 Eu1 21.16(5) . .
O5 Eu2 Zn1 O11 -172.3(7) . .
O10 Eu2 Zn1 O11 -70.4(5) . .
O16 Eu2 Zn1 O11 55.7(7) . .
O12 Eu2 Zn1 O11 -77.4(9) . .
O22 Eu2 Zn1 O11 141.9(6) . .
O4 Eu2 Zn1 O11 -137.6(6) . .
O17 Eu2 Zn1 O11 92.3(6) . .
O14 Eu2 Zn1 O11 -14.3(5) . .
C21 Eu2 Zn1 O11 -178.4(6) . .
Eu1 Eu2 Zn1 O11 -34.6(5) . .
O5 Eu2 Zn1 N2 -38.2(7) . .
O10 Eu2 Zn1 N2 63.7(6) . .
O16 Eu2 Zn1 N2 -170.2(7) . .
O12 Eu2 Zn1 N2 56.7(10) . .
O22 Eu2 Zn1 N2 -84.0(7) . .
O11 Eu2 Zn1 N2 134.1(7) . .
O4 Eu2 Zn1 N2 -3.5(6) . .
O17 Eu2 Zn1 N2 -133.6(6) . .
O14 Eu2 Zn1 N2 119.9(6) . .
C21 Eu2 Zn1 N2 -44.3(7) . .
Eu1 Eu2 Zn1 N2 99.5(6) . .
O5 Eu2 Zn1 O3 174.2(7) . .
O10 Eu2 Zn1 O3 -83.9(5) . .
O16 Eu2 Zn1 O3 42.2(6) . .
O12 Eu2 Zn1 O3 -90.9(9) . .
O22 Eu2 Zn1 O3 128.4(6) . .
O11 Eu2 Zn1 O3 -13.5(6) . .
O4 Eu2 Zn1 O3 -151.1(5) . .
O17 Eu2 Zn1 O3 78.8(5) . .
O14 Eu2 Zn1 O3 -27.8(5) . .
C21 Eu2 Zn1 O3 168.1(6) . .
Eu1 Eu2 Zn1 O3 -48.1(4) . .
O5 Eu2 Zn1 O24 82.1(6) . .
O10 Eu2 Zn1 O24 -176.0(4) . .
O16 Eu2 Zn1 O24 -49.9(6) . .
O12 Eu2 Zn1 O24 177.0(8) . .
O22 Eu2 Zn1 O24 36.3(5) . .
O11 Eu2 Zn1 O24 -105.6(6) . .
O4 Eu2 Zn1 O24 116.8(4) . .
O17 Eu2 Zn1 O24 -13.4(4) . .
O14 Eu2 Zn1 O24 -119.9(4) . .
C21 Eu2 Zn1 O24 76.0(5) . .
Eu1 Eu2 Zn1 O24 -140.2(4) . .
O10 Eu2 Zn1 O5 101.9(5) . .
O16 Eu2 Zn1 O5 -132.0(7) . .
O12 Eu2 Zn1 O5 94.9(9) . .
O22 Eu2 Zn1 O5 -45.8(6) . .
O11 Eu2 Zn1 O5 172.3(7) . .
O4 Eu2 Zn1 O5 34.7(5) . .
O17 Eu2 Zn1 O5 -95.4(6) . .
O14 Eu2 Zn1 O5 158.0(5) . .
C21 Eu2 Zn1 O5 -6.1(6) . .
Eu1 Eu2 Zn1 O5 137.7(5) . .
O8 Eu3 Zn2 O12 -173.9(7) . .
O13 Eu3 Zn2 O12 -82.1(8) . .
O23 Eu3 Zn2 O12 145.0(6) . .
O10 Eu3 Zn2 O12 -71.0(6) . .
O7 Eu3 Zn2 O12 -138.2(6) . .
O19 Eu3 Zn2 O12 55.6(6) . .
O14 Eu3 Zn2 O12 -15.0(5) . .
O18 Eu3 Zn2 O12 89.9(5) . .
Eu1 Eu3 Zn2 O12 -56.4(5) . .
Eu2 Eu3 Zn2 O12 -35.1(5) . .
O8 Eu3 Zn2 O6 170.3(7) . .
O13 Eu3 Zn2 O6 -97.9(7) . .
O23 Eu3 Zn2 O6 129.1(5) . .
O10 Eu3 Zn2 O6 -86.9(5) . .
O12 Eu3 Zn2 O6 -15.9(6) . .
O7 Eu3 Zn2 O6 -154.0(5) . .
O19 Eu3 Zn2 O6 39.7(6) . .
O14 Eu3 Zn2 O6 -30.8(5) . .
O18 Eu3 Zn2 O6 74.0(5) . .
Eu1 Eu3 Zn2 O6 -72.3(4) . .
Eu2 Eu3 Zn2 O6 -50.9(4) . .
O8 Eu3 Zn2 N4 -39.9(8) . .
O13 Eu3 Zn2 N4 51.8(9) . .
O23 Eu3 Zn2 N4 -81.1(7) . .
O10 Eu3 Zn2 N4 62.9(6) . .
O12 Eu3 Zn2 N4 133.9(8) . .
O7 Eu3 Zn2 N4 -4.2(6) . .
O19 Eu3 Zn2 N4 -170.5(7) . .
O14 Eu3 Zn2 N4 118.9(6) . .
O18 Eu3 Zn2 N4 -136.2(6) . .
Eu1 Eu3 Zn2 N4 77.5(6) . .
Eu2 Eu3 Zn2 N4 98.8(6) . .
O13 Eu3 Zn2 O8 91.8(8) . .
O23 Eu3 Zn2 O8 -41.1(6) . .
O10 Eu3 Zn2 O8 102.8(5) . .
O12 Eu3 Zn2 O8 173.9(7) . .
O7 Eu3 Zn2 O8 35.7(6) . .
O19 Eu3 Zn2 O8 -130.6(6) . .
O14 Eu3 Zn2 O8 158.9(5) . .
O18 Eu3 Zn2 O8 -96.2(6) . .
Eu1 Eu3 Zn2 O8 117.4(5) . .
Eu2 Eu3 Zn2 O8 138.8(5) . .
O8 Eu3 Zn2 O25 82.4(6) . .
O13 Eu3 Zn2 O25 174.2(7) . .
O23 Eu3 Zn2 O25 41.3(5) . .
O10 Eu3 Zn2 O25 -174.8(4) . .
O12 Eu3 Zn2 O25 -103.8(6) . .
O7 Eu3 Zn2 O25 118.1(5) . .
O19 Eu3 Zn2 O25 -48.2(6) . .
O14 Eu3 Zn2 O25 -118.7(4) . .
O18 Eu3 Zn2 O25 -13.9(5) . .
Eu1 Eu3 Zn2 O25 -160.2(4) . .
Eu2 Eu3 Zn2 O25 -138.8(4) . .
O2 Eu1 Zn3 O9 168.7(8) . .
O13 Eu1 Zn3 O9 -9.4(7) . .
O20 Eu1 Zn3 O9 132.1(6) . .
O11 Eu1 Zn3 O9 -96.7(8) . .
O10 Eu1 Zn3 O9 -83.4(6) . .
O1 Eu1 Zn3 O9 -152.8(6) . .
O15 Eu1 Zn3 O9 29.3(7) . .
O21 Eu1 Zn3 O9 77.9(6) . .
O14 Eu1 Zn3 O9 -28.0(6) . .
Eu2 Eu1 Zn3 O9 -71.1(6) . .
Eu3 Eu1 Zn3 O9 -45.2(6) . .
O2 Eu1 Zn3 O13 178.1(7) . .
O20 Eu1 Zn3 O13 141.4(6) . .
O11 Eu1 Zn3 O13 -87.3(8) . .
O10 Eu1 Zn3 O13 -74.1(6) . .
O1 Eu1 Zn3 O13 -143.4(6) . .
O15 Eu1 Zn3 O13 38.6(7) . .
O21 Eu1 Zn3 O13 87.3(6) . .
O14 Eu1 Zn3 O13 -18.6(6) . .
Eu2 Eu1 Zn3 O13 -61.8(5) . .
Eu3 Eu1 Zn3 O13 -35.8(5) . .
O2 Eu1 Zn3 O26 82.9(7) . .
O13 Eu1 Zn3 O26 -95.2(7) . .
O20 Eu1 Zn3 O26 46.3(6) . .
O11 Eu1 Zn3 O26 177.5(8) . .
O10 Eu1 Zn3 O26 -169.2(5) . .
O1 Eu1 Zn3 O26 121.4(6) . .
O15 Eu1 Zn3 O26 -56.5(7) . .
O21 Eu1 Zn3 O26 -7.9(6) . .
O14 Eu1 Zn3 O26 -113.8(5) . .
Eu2 Eu1 Zn3 O26 -156.9(5) . .
Eu3 Eu1 Zn3 O26 -131.0(5) . .
O2 Eu1 Zn3 N6 -34.3(8) . .
O13 Eu1 Zn3 N6 147.6(8) . .
O20 Eu1 Zn3 N6 -71.0(7) . .
O11 Eu1 Zn3 N6 60.3(9) . .
O10 Eu1 Zn3 N6 73.6(7) . .
O1 Eu1 Zn3 N6 4.2(7) . .
O15 Eu1 Zn3 N6 -173.7(7) . .
O21 Eu1 Zn3 N6 -125.1(7) . .
O14 Eu1 Zn3 N6 129.0(6) . .
Eu2 Eu1 Zn3 N6 85.9(6) . .
Eu3 Eu1 Zn3 N6 111.8(6) . .
O13 Eu1 Zn3 O2 -178.1(7) . .
O20 Eu1 Zn3 O2 -36.7(6) . .
O11 Eu1 Zn3 O2 94.6(8) . .
O10 Eu1 Zn3 O2 107.9(6) . .
O1 Eu1 Zn3 O2 38.5(6) . .
O15 Eu1 Zn3 O2 -139.4(7) . .
O21 Eu1 Zn3 O2 -90.8(6) . .
O14 Eu1 Zn3 O2 163.3(6) . .
Eu2 Eu1 Zn3 O2 120.2(5) . .
Eu3 Eu1 Zn3 O2 146.1(5) . .
O2 Eu1 Zn3 Eu3 -146.1(5) . .
O13 Eu1 Zn3 Eu3 35.8(5) . .
O20 Eu1 Zn3 Eu3 177.3(3) . .
O11 Eu1 Zn3 Eu3 -51.5(6) . .
O10 Eu1 Zn3 Eu3 -38.2(3) . .
O1 Eu1 Zn3 Eu3 -107.6(3) . .
O15 Eu1 Zn3 Eu3 74.5(4) . .
O21 Eu1 Zn3 Eu3 123.1(3) . .
O14 Eu1 Zn3 Eu3 17.2(2) . .
Eu2 Eu1 Zn3 Eu3 -25.91(5) . .
O8 Eu3 Zn3 O9 -85.8(5) . .
O13 Eu3 Zn3 O9 105.5(7) . .
O23 Eu3 Zn3 O9 -1.4(5) . .
O10 Eu3 Zn3 O9 -171.4(5) . .
O12 Eu3 Zn3 O9 -169.7(7) . .
O7 Eu3 Zn3 O9 -95.6(6) . .
O19 Eu3 Zn3 O9 64.6(6) . .
O14 Eu3 Zn3 O9 132.6(5) . .
O18 Eu3 Zn3 O9 7.9(6) . .
Zn2 Eu3 Zn3 O9 -113.2(4) . .
Eu1 Eu3 Zn3 O9 149.5(4) . .
Eu2 Eu3 Zn3 O9 173.6(4) . .
O8 Eu3 Zn3 O13 168.7(6) . .
O23 Eu3 Zn3 O13 -106.9(7) . .
O10 Eu3 Zn3 O13 83.1(6) . .
O12 Eu3 Zn3 O13 84.8(8) . .
O7 Eu3 Zn3 O13 158.9(7) . .
O19 Eu3 Zn3 O13 -40.9(7) . .
O14 Eu3 Zn3 O13 27.1(6) . .
O18 Eu3 Zn3 O13 -97.6(7) . .
Zn2 Eu3 Zn3 O13 141.3(6) . .
Eu1 Eu3 Zn3 O13 44.1(5) . .
Eu2 Eu3 Zn3 O13 68.1(6) . .
O8 Eu3 Zn3 O26 -168.1(6) . .
O13 Eu3 Zn3 O26 23.1(8) . .
O23 Eu3 Zn3 O26 -83.7(6) . .
O10 Eu3 Zn3 O26 106.2(6) . .
O12 Eu3 Zn3 O26 107.9(7) . .
O7 Eu3 Zn3 O26 -178.0(7) . .
O19 Eu3 Zn3 O26 -17.7(7) . .
O14 Eu3 Zn3 O26 50.3(6) . .
O18 Eu3 Zn3 O26 -74.4(7) . .
Zn2 Eu3 Zn3 O26 164.5(5) . .
Eu1 Eu3 Zn3 O26 67.2(5) . .
Eu2 Eu3 Zn3 O26 91.3(5) . .
O8 Eu3 Zn3 N6 -2.0(6) . .
O13 Eu3 Zn3 N6 -170.7(8) . .
O23 Eu3 Zn3 N6 82.5(6) . .
O10 Eu3 Zn3 N6 -87.6(6) . .
O12 Eu3 Zn3 N6 -85.9(7) . .
O7 Eu3 Zn3 N6 -11.8(7) . .
O19 Eu3 Zn3 N6 148.5(7) . .
O14 Eu3 Zn3 N6 -143.6(6) . .
O18 Eu3 Zn3 N6 91.8(7) . .
Zn2 Eu3 Zn3 N6 -29.3(5) . .
Eu1 Eu3 Zn3 N6 -126.6(5) . .
Eu2 Eu3 Zn3 N6 -102.5(5) . .
O8 Eu3 Zn3 O2 103.5(5) . .
O13 Eu3 Zn3 O2 -65.2(6) . .
O23 Eu3 Zn3 O2 -172.1(5) . .
O10 Eu3 Zn3 O2 17.9(4) . .
O12 Eu3 Zn3 O2 19.6(6) . .
O7 Eu3 Zn3 O2 93.7(5) . .
O19 Eu3 Zn3 O2 -106.1(5) . .
O14 Eu3 Zn3 O2 -38.1(4) . .
O18 Eu3 Zn3 O2 -162.8(5) . .
Zn2 Eu3 Zn3 O2 76.1(4) . .
Eu1 Eu3 Zn3 O2 -21.2(3) . .
Eu2 Eu3 Zn3 O2 2.9(3) . .
O8 Eu3 Zn3 Eu1 124.6(3) . .
O13 Eu3 Zn3 Eu1 -44.1(5) . .
O23 Eu3 Zn3 Eu1 -150.9(4) . .
O10 Eu3 Zn3 Eu1 39.0(3) . .
O12 Eu3 Zn3 Eu1 40.7(5) . .
O7 Eu3 Zn3 Eu1 114.8(4) . .
O19 Eu3 Zn3 Eu1 -84.9(4) . .
O14 Eu3 Zn3 Eu1 -17.0(2) . .
O18 Eu3 Zn3 Eu1 -141.7(4) . .
Zn2 Eu3 Zn3 Eu1 97.24(8) . .
Eu2 Eu3 Zn3 Eu1 24.04(5) . .
O11 Zn1 N2 C10 -95.8(15) . .
O3 Zn1 N2 C10 -11.9(14) . .
O24 Zn1 N2 C10 77.5(14) . .
O5 Zn1 N2 C10 169.2(13) . .
Eu2 Zn1 N2 C10 -166.6(11) . .
O11 Zn1 N2 C2 83.5(15) . .
O3 Zn1 N2 C2 167.4(12) . .
O24 Zn1 N2 C2 -103.2(12) . .
O5 Zn1 N2 C2 -11.5(13) . .
Eu2 Zn1 N2 C2 12.7(15) . .
O12 Zn2 N4 C26 -97.0(17) . .
O6 Zn2 N4 C26 -9.3(15) . .
O8 Zn2 N4 C26 168.1(14) . .
O25 Zn2 N4 C26 80.2(15) . .
Eu3 Zn2 N4 C26 -166.4(12) . .
O12 Zn2 N4 C18 81.1(17) . .
O6 Zn2 N4 C18 168.8(13) . .
O8 Zn2 N4 C18 -13.8(14) . .
O25 Zn2 N4 C18 -101.7(13) . .
Eu3 Zn2 N4 C18 11.7(16) . .
O9 Zn3 N6 C42 -25.3(15) . .
O13 Zn3 N6 C42 -120.6(17) . .
O26 Zn3 N6 C42 61.2(16) . .
O2 Zn3 N6 C42 149.3(15) . .
Eu1 Zn3 N6 C42 170.9(12) . .
Eu3 Zn3 N6 C42 -106.9(15) . .
O9 Zn3 N6 C34 156.5(14) . .
O13 Zn3 N6 C34 61(2) . .
O26 Zn3 N6 C34 -117.1(14) . .
O2 Zn3 N6 C34 -28.9(14) . .
Eu1 Zn3 N6 C34 -7.4(17) . .
Eu3 Zn3 N6 C34 74.9(14) . .
O2 Eu1 O1 C3 -5.3(15) . .
O13 Eu1 O1 C3 -52.2(17) . .
O20 Eu1 O1 C3 93.1(16) . .
O11 Eu1 O1 C3 174.0(16) . .
O10 Eu1 O1 C3 -105.0(16) . .
O15 Eu1 O1 C3 148.7(15) . .
O21 Eu1 O1 C3 43.5(17) . .
O14 Eu1 O1 C3 -137.8(15) . .
Zn3 Eu1 O1 C3 -28.2(16) . .
Eu2 Eu1 O1 C3 -145.4(16) . .
Eu3 Eu1 O1 C3 -92.7(16) . .
O9 Zn3 O2 C5 122(3) . .
O13 Zn3 O2 C5 -179.8(14) . .
O26 Zn3 O2 C5 86.2(14) . .
N6 Zn3 O2 C5 -22.5(15) . .
Eu1 Zn3 O2 C5 -178.5(16) . .
Eu3 Zn3 O2 C5 -149.0(13) . .
O9 Zn3 O2 Eu1 -60(3) . .
O13 Zn3 O2 Eu1 -1.3(5) . .
O26 Zn3 O2 Eu1 -95.3(6) . .
N6 Zn3 O2 Eu1 156.0(6) . .
Eu3 Zn3 O2 Eu1 29.5(4) . .
O13 Eu1 O2 C5 179.7(15) . .
O20 Eu1 O2 C5 -31.8(14) . .
O11 Eu1 O2 C5 38.2(16) . .
O10 Eu1 O2 C5 108.5(14) . .
O1 Eu1 O2 C5 39.2(13) . .
O15 Eu1 O2 C5 -117.5(14) . .
O21 Eu1 O2 C5 -104.0(14) . .
O14 Eu1 O2 C5 154.7(12) . .
Zn3 Eu1 O2 C5 178.5(16) . .
Eu2 Eu1 O2 C5 94.4(14) . .
Eu3 Eu1 O2 C5 148.6(13) . .
O13 Eu1 O2 Zn3 1.1(4) . .
O20 Eu1 O2 Zn3 149.7(5) . .
O11 Eu1 O2 Zn3 -140.3(5) . .
O10 Eu1 O2 Zn3 -70.0(5) . .
O1 Eu1 O2 Zn3 -139.3(6) . .
O15 Eu1 O2 Zn3 64.0(9) . .
O21 Eu1 O2 Zn3 77.5(5) . .
O14 Eu1 O2 Zn3 -23.8(8) . .
Eu2 Eu1 O2 Zn3 -84.1(5) . .
Eu3 Eu1 O2 Zn3 -29.9(4) . .
O11 Zn1 O3 C12 169.7(13) . .
N2 Zn1 O3 C12 21.0(13) . .
O24 Zn1 O3 C12 -85.9(12) . .
O5 Zn1 O3 C12 -163.7(19) . .
Eu2 Zn1 O3 C12 178.9(10) . .
O5 Eu2 O4 C19 -16.2(13) . .
O10 Eu2 O4 C19 -116.8(14) . .
O16 Eu2 O4 C19 117.7(15) . .
O12 Eu2 O4 C19 162.2(14) . .
O22 Eu2 O4 C19 81.7(14) . .
O11 Eu2 O4 C19 -65.0(14) . .
O17 Eu2 O4 C19 32.5(15) . .
O14 Eu2 O4 C19 -149.2(13) . .
C21 Eu2 O4 C19 2.1(13) . .
Zn1 Eu2 O4 C19 -37.2(14) . .
Eu1 Eu2 O4 C19 -104.5(13) . .
O11 Zn1 O5 C21 168.2(15) . .
N2 Zn1 O5 C21 -43.2(15) . .
O3 Zn1 O5 C21 142(2) . .
O24 Zn1 O5 C21 63.8(15) . .
Eu2 Zn1 O5 C21 163.0(17) . .
O11 Zn1 O5 Eu2 5.3(5) . .
N2 Zn1 O5 Eu2 153.9(5) . .
O3 Zn1 O5 Eu2 -21(2) . .
O24 Zn1 O5 Eu2 -99.2(5) . .
O10 Eu2 O5 C21 117.2(13) . .
O16 Eu2 O5 C21 -101.3(13) . .
O12 Eu2 O5 C21 48.1(15) . .
O22 Eu2 O5 C21 -23.4(13) . .
O11 Eu2 O5 C21 -169.8(13) . .
O4 Eu2 O5 C21 50.5(12) . .
O17 Eu2 O5 C21 -93.9(13) . .
O14 Eu2 O5 C21 163.1(11) . .
Zn1 Eu2 O5 C21 -165.3(15) . .
Eu1 Eu2 O5 C21 157.0(12) . .
O10 Eu2 O5 Zn1 -77.5(5) . .
O16 Eu2 O5 Zn1 63.9(7) . .
O12 Eu2 O5 Zn1 -146.6(5) . .
O22 Eu2 O5 Zn1 141.9(5) . .
O11 Eu2 O5 Zn1 -4.6(4) . .
O4 Eu2 O5 Zn1 -144.3(5) . .
O17 Eu2 O5 Zn1 71.4(4) . .
O14 Eu2 O5 Zn1 -31.6(7) . .
C21 Eu2 O5 Zn1 165.3(15) . .
Eu1 Eu2 O5 Zn1 -37.7(4) . .
O12 Zn2 O6 C28 160.0(13) . .
N4 Zn2 O6 C28 11.4(14) . .
O8 Zn2 O6 C28 -156(2) . .
O25 Zn2 O6 C28 -101.6(13) . .
Eu3 Zn2 O6 C28 170.7(11) . .
O8 Eu3 O7 C35 -9.5(15) . .
O13 Eu3 O7 C35 171.3(16) . .
O23 Eu3 O7 C35 90.8(15) . .
O10 Eu3 O7 C35 -109.2(15) . .
O12 Eu3 O7 C35 -57.0(16) . .
O19 Eu3 O7 C35 125.0(16) . .
O14 Eu3 O7 C35 -140.5(14) . .
O18 Eu3 O7 C35 39.6(17) . .
Zn2 Eu3 O7 C35 -30.8(15) . .
Eu1 Eu3 O7 C35 -149.5(15) . .
Eu2 Eu3 O7 C35 -96.1(15) . .
O12 Zn2 O8 C37 173.3(15) . .
O6 Zn2 O8 C37 129(2) . .
N4 Zn2 O8 C37 -38.1(15) . .
O25 Zn2 O8 C37 74.3(15) . .
Eu3 Zn2 O8 C37 169.1(17) . .
O12 Zn2 O8 Eu3 4.2(5) . .
O6 Zn2 O8 Eu3 -40(3) . .
N4 Zn2 O8 Eu3 152.7(5) . .
O25 Zn2 O8 Eu3 -94.9(5) . .
O13 Eu3 O8 C37 49.2(16) . .
O23 Eu3 O8 C37 -23.2(14) . .
O10 Eu3 O8 C37 115.1(14) . .
O12 Eu3 O8 C37 -173.2(14) . .
O7 Eu3 O8 C37 48.1(13) . .
O19 Eu3 O8 C37 -101.7(14) . .
O14 Eu3 O8 C37 160.7(12) . .
O18 Eu3 O8 C37 -96.9(14) . .
Zn2 Eu3 O8 C37 -169.6(16) . .
Eu1 Eu3 O8 C37 102.8(13) . .
Eu2 Eu3 O8 C37 154.1(13) . .
O13 Eu3 O8 Zn2 -141.2(5) . .
O23 Eu3 O8 Zn2 146.4(5) . .
O10 Eu3 O8 Zn2 -75.4(5) . .
O12 Eu3 O8 Zn2 -3.6(4) . .
O7 Eu3 O8 Zn2 -142.3(6) . .
O19 Eu3 O8 Zn2 67.9(7) . .
O14 Eu3 O8 Zn2 -29.7(7) . .
O18 Eu3 O8 Zn2 72.6(5) . .
Eu1 Eu3 O8 Zn2 -87.6(5) . .
Eu2 Eu3 O8 Zn2 -36.3(4) . .
O13 Zn3 O9 C44 -157.9(16) . .
O26 Zn3 O9 C44 -64.8(16) . .
N6 Zn3 O9 C44 44.5(16) . .
O2 Zn3 O9 C44 -100(3) . .
Eu1 Zn3 O9 C44 -151.7(14) . .
Eu3 Zn3 O9 C44 169.5(16) . .
O5 Eu2 O10 Eu1 92.0(4) . .
O16 Eu2 O10 Eu1 -50.2(7) . .
O12 Eu2 O10 Eu1 -126.5(4) . .
O22 Eu2 O10 Eu1 -169.8(4) . .
O11 Eu2 O10 Eu1 22.8(4) . .
O4 Eu2 O10 Eu1 161.4(5) . .
O17 Eu2 O10 Eu1 25.9(8) . .
O14 Eu2 O10 Eu1 -52.1(4) . .
C21 Eu2 O10 Eu1 110.6(4) . .
Zn1 Eu2 O10 Eu1 56.0(3) . .
O5 Eu2 O10 Eu3 -165.1(4) . .
O16 Eu2 O10 Eu3 52.7(7) . .
O12 Eu2 O10 Eu3 -23.6(4) . .
O22 Eu2 O10 Eu3 -66.9(7) . .
O11 Eu2 O10 Eu3 125.6(4) . .
O4 Eu2 O10 Eu3 -95.7(5) . .
O17 Eu2 O10 Eu3 128.8(6) . .
O14 Eu2 O10 Eu3 50.8(4) . .
C21 Eu2 O10 Eu3 -146.5(4) . .
Zn1 Eu2 O10 Eu3 158.9(3) . .
Eu1 Eu2 O10 Eu3 102.9(5) . .
O2 Eu1 O10 Eu2 -163.0(4) . .
O13 Eu1 O10 Eu2 128.6(5) . .
O20 Eu1 O10 Eu2 -66.9(7) . .
O11 Eu1 O10 Eu2 -22.9(4) . .
O1 Eu1 O10 Eu2 -94.4(4) . .
O15 Eu1 O10 Eu2 47.7(6) . .
O21 Eu1 O10 Eu2 130.6(7) . .
O14 Eu1 O10 Eu2 53.0(4) . .
Zn3 Eu1 O10 Eu2 162.9(3) . .
Eu3 Eu1 O10 Eu2 103.8(5) . .
O2 Eu1 O10 Eu3 93.2(4) . .
O13 Eu1 O10 Eu3 24.8(4) . .
O20 Eu1 O10 Eu3 -170.6(4) . .
O11 Eu1 O10 Eu3 -126.7(5) . .
O1 Eu1 O10 Eu3 161.8(5) . .
O15 Eu1 O10 Eu3 -56.1(6) . .
O21 Eu1 O10 Eu3 26.9(9) . .
O14 Eu1 O10 Eu3 -50.8(4) . .
Zn3 Eu1 O10 Eu3 59.1(3) . .
Eu2 Eu1 O10 Eu3 -103.8(5) . .
O8 Eu3 O10 Eu2 91.6(4) . .
O13 Eu3 O10 Eu2 -128.1(5) . .
O23 Eu3 O10 Eu2 -170.9(5) . .
O12 Eu3 O10 Eu2 23.5(4) . .
O7 Eu3 O10 Eu2 159.8(5) . .
O19 Eu3 O10 Eu2 -53.4(7) . .
O14 Eu3 O10 Eu2 -52.0(4) . .
O18 Eu3 O10 Eu2 23.4(8) . .
Zn2 Eu3 O10 Eu2 56.7(3) . .
Eu1 Eu3 O10 Eu2 -103.3(5) . .
O8 Eu3 O10 Eu1 -165.1(4) . .
O13 Eu3 O10 Eu1 -24.9(4) . .
O23 Eu3 O10 Eu1 -67.7(7) . .
O12 Eu3 O10 Eu1 126.8(5) . .
O7 Eu3 O10 Eu1 -96.9(5) . .
O19 Eu3 O10 Eu1 49.8(7) . .
O14 Eu3 O10 Eu1 51.2(4) . .
O18 Eu3 O10 Eu1 126.6(6) . .
Zn2 Eu3 O10 Eu1 160.0(3) . .
Eu2 Eu3 O10 Eu1 103.3(5) . .
N2 Zn1 O11 Eu1 5.9(13) . .
O3 Zn1 O11 Eu1 -80.1(6) . .
O24 Zn1 O11 Eu1 -167.5(5) . .
O5 Zn1 O11 Eu1 105.6(6) . .
Eu2 Zn1 O11 Eu1 110.7(7) . .
N2 Zn1 O11 Eu2 -104.7(10) . .
O3 Zn1 O11 Eu2 169.2(5) . .
O24 Zn1 O11 Eu2 81.8(5) . .
O5 Zn1 O11 Eu2 -5.0(5) . .
O2 Eu1 O11 Zn1 -12.7(9) . .
O13 Eu1 O11 Zn1 -132.1(6) . .
O20 Eu1 O11 Zn1 63.2(6) . .
O10 Eu1 O11 Zn1 -89.3(6) . .
O1 Eu1 O11 Zn1 -13.7(5) . .
O15 Eu1 O11 Zn1 151.6(7) . .
O21 Eu1 O11 Zn1 111.4(7) . .
O14 Eu1 O11 Zn1 -151.2(7) . .
Zn3 Eu1 O11 Zn1 -75.8(9) . .
Eu2 Eu1 O11 Zn1 -112.0(7) . .
Eu3 Eu1 O11 Zn1 -121.0(5) . .
O2 Eu1 O11 Eu2 99.2(6) . .
O13 Eu1 O11 Eu2 -20.1(7) . .
O20 Eu1 O11 Eu2 175.2(5) . .
O10 Eu1 O11 Eu2 22.6(4) . .
O1 Eu1 O11 Eu2 98.2(5) . .
O15 Eu1 O11 Eu2 -96.4(5) . .
O21 Eu1 O11 Eu2 -136.7(5) . .
O14 Eu1 O11 Eu2 -39.3(3) . .
Zn3 Eu1 O11 Eu2 36.2(8) . .
Eu3 Eu1 O11 Eu2 -9.0(4) . .
O5 Eu2 O11 Zn1 4.9(4) . .
O10 Eu2 O11 Zn1 103.6(5) . .
O16 Eu2 O11 Zn1 -127.2(6) . .
O12 Eu2 O11 Zn1 149.6(5) . .
O22 Eu2 O11 Zn1 -62.9(8) . .
O4 Eu2 O11 Zn1 54.2(6) . .
O17 Eu2 O11 Zn1 -74.6(5) . .
O14 Eu2 O11 Zn1 165.1(6) . .
C21 Eu2 O11 Zn1 1.3(5) . .
Eu1 Eu2 O11 Zn1 126.4(6) . .
O5 Eu2 O11 Eu1 -121.5(5) . .
O10 Eu2 O11 Eu1 -22.7(4) . .
O16 Eu2 O11 Eu1 106.4(6) . .
O12 Eu2 O11 Eu1 23.2(7) . .
O22 Eu2 O11 Eu1 170.8(5) . .
O4 Eu2 O11 Eu1 -72.2(5) . .
O17 Eu2 O11 Eu1 159.1(5) . .
O14 Eu2 O11 Eu1 38.8(3) . .
C21 Eu2 O11 Eu1 -125.0(5) . .
Zn1 Eu2 O11 Eu1 -126.4(6) . .
O6 Zn2 O12 Eu2 -80.2(6) . .
N4 Zn2 O12 Eu2 8.3(13) . .
O8 Zn2 O12 Eu2 107.9(6) . .
O25 Zn2 O12 Eu2 -169.1(6) . .
Eu3 Zn2 O12 Eu2 112.0(7) . .
O6 Zn2 O12 Eu3 167.8(5) . .
N4 Zn2 O12 Eu3 -103.7(10) . .
O8 Zn2 O12 Eu3 -4.1(4) . .
O25 Zn2 O12 Eu3 78.9(5) . .
O5 Eu2 O12 Zn2 -14.0(9) . .
O10 Eu2 O12 Zn2 -89.7(6) . .
O16 Eu2 O12 Zn2 142.1(7) . .
O22 Eu2 O12 Zn2 63.4(6) . .
O11 Eu2 O12 Zn2 -135.9(5) . .
O4 Eu2 O12 Zn2 -16.4(5) . .
O17 Eu2 O12 Zn2 110.7(6) . .
O14 Eu2 O12 Zn2 -151.4(7) . .
C21 Eu2 O12 Zn2 4.5(8) . .
Zn1 Eu2 O12 Zn2 -82.5(9) . .
Eu1 Eu2 O12 Zn2 -121.0(5) . .
O5 Eu2 O12 Eu3 99.3(6) . .
O10 Eu2 O12 Eu3 23.6(4) . .
O16 Eu2 O12 Eu3 -104.5(5) . .
O22 Eu2 O12 Eu3 176.7(5) . .
O11 Eu2 O12 Eu3 -22.5(7) . .
O4 Eu2 O12 Eu3 96.9(5) . .
O17 Eu2 O12 Eu3 -136.0(4) . .
O14 Eu2 O12 Eu3 -38.1(4) . .
C21 Eu2 O12 Eu3 117.8(5) . .
Zn1 Eu2 O12 Eu3 30.8(10) . .
Eu1 Eu2 O12 Eu3 -7.7(4) . .
O8 Eu3 O12 Zn2 3.8(4) . .
O13 Eu3 O12 Zn2 143.0(5) . .
O23 Eu3 O12 Zn2 -60.5(9) . .
O10 Eu3 O12 Zn2 101.9(5) . .
O7 Eu3 O12 Zn2 51.7(6) . .
O19 Eu3 O12 Zn2 -129.4(6) . .
O14 Eu3 O12 Zn2 164.3(6) . .
O18 Eu3 O12 Zn2 -78.2(5) . .
Eu1 Eu3 O12 Zn2 133.1(4) . .
Eu2 Eu3 O12 Zn2 125.4(7) . .
O8 Eu3 O12 Eu2 -121.5(5) . .
O13 Eu3 O12 Eu2 17.6(7) . .
O23 Eu3 O12 Eu2 174.1(6) . .
O10 Eu3 O12 Eu2 -23.5(4) . .
O7 Eu3 O12 Eu2 -73.7(5) . .
O19 Eu3 O12 Eu2 105.2(5) . .
O14 Eu3 O12 Eu2 39.0(4) . .
O18 Eu3 O12 Eu2 156.4(5) . .
Zn2 Eu3 O12 Eu2 -125.4(7) . .
Eu1 Eu3 O12 Eu2 7.7(4) . .
O9 Zn3 O13 Eu1 173.4(5) . .
O26 Zn3 O13 Eu1 86.0(6) . .
N6 Zn3 O13 Eu1 -92.3(14) . .
O2 Zn3 O13 Eu1 1.3(5) . .
Eu3 Zn3 O13 Eu1 -112.8(7) . .
O9 Zn3 O13 Eu3 -73.8(6) . .
O26 Zn3 O13 Eu3 -161.2(6) . .
N6 Zn3 O13 Eu3 20.5(16) . .
O2 Zn3 O13 Eu3 114.1(6) . .
Eu1 Zn3 O13 Eu3 112.8(7) . .
O2 Eu1 O13 Zn3 -1.2(4) . .
O20 Eu1 O13 Zn3 -64.9(8) . .
O11 Eu1 O13 Zn3 141.2(5) . .
O10 Eu1 O13 Zn3 97.9(5) . .
O1 Eu1 O13 Zn3 45.9(7) . .
O15 Eu1 O13 Zn3 -146.1(6) . .
O21 Eu1 O13 Zn3 -80.8(5) . .
O14 Eu1 O13 Zn3 160.5(6) . .
Eu2 Eu1 O13 Zn3 128.2(4) . .
Eu3 Eu1 O13 Zn3 123.5(7) . .
O2 Eu1 O13 Eu3 -124.7(5) . .
O20 Eu1 O13 Eu3 171.6(5) . .
O11 Eu1 O13 Eu3 17.7(7) . .
O10 Eu1 O13 Eu3 -25.6(4) . .
O1 Eu1 O13 Eu3 -77.6(5) . .
O15 Eu1 O13 Eu3 90.4(5) . .
O21 Eu1 O13 Eu3 155.7(5) . .
O14 Eu1 O13 Eu3 37.0(3) . .
Zn3 Eu1 O13 Eu3 -123.5(7) . .
Eu2 Eu1 O13 Eu3 4.7(4) . .
O8 Eu3 O13 Zn3 -15.9(9) . .
O23 Eu3 O13 Zn3 63.5(6) . .
O10 Eu3 O13 Zn3 -88.5(6) . .
O12 Eu3 O13 Zn3 -129.7(5) . .
O7 Eu3 O13 Zn3 -14.7(5) . .
O19 Eu3 O13 Zn3 142.2(6) . .
O14 Eu3 O13 Zn3 -151.0(6) . .
O18 Eu3 O13 Zn3 113.7(6) . .
Zn2 Eu3 O13 Zn3 -77.0(8) . .
Eu1 Eu3 O13 Zn3 -113.9(7) . .
Eu2 Eu3 O13 Zn3 -118.5(5) . .
O8 Eu3 O13 Eu1 98.0(6) . .
O23 Eu3 O13 Eu1 177.4(5) . .
O10 Eu3 O13 Eu1 25.4(4) . .
O12 Eu3 O13 Eu1 -15.8(7) . .
O7 Eu3 O13 Eu1 99.1(5) . .
O19 Eu3 O13 Eu1 -104.0(5) . .
O14 Eu3 O13 Eu1 -37.2(4) . .
O18 Eu3 O13 Eu1 -132.4(4) . .
Zn2 Eu3 O13 Eu1 36.9(8) . .
Eu2 Eu3 O13 Eu1 -4.7(4) . .
O14 N7 O14 Eu3 -74(3) 8_575 .
O15 N7 O14 Eu3 103.6(19) . .
Eu1 N7 O14 Eu3 33(23) 8_575 .
O14 N7 O14 Eu1 -175.8(17) 8_575 .
O15 N7 O14 Eu1 1.4(19) . .
Eu1 N7 O14 Eu1 -70(23) 8_575 .
O14 N7 O14 Eu2 86(2) 8_575 .
O15 N7 O14 Eu2 -96.6(19) . .
Eu1 N7 O14 Eu2 -167(22) 8_575 .
O8 Eu3 O14 N7 154.3(15) . .
O13 Eu3 O14 N7 -67.4(16) . .
O23 Eu3 O14 N7 -20.5(17) . .
O10 Eu3 O14 N7 -149.2(17) . .
O12 Eu3 O14 N7 128.2(17) . .
O7 Eu3 O14 N7 -114.7(16) . .
O19 Eu3 O14 N7 29.5(16) . .
O18 Eu3 O14 N7 65.2(16) . .
Zn2 Eu3 O14 N7 137.0(16) . .
Eu1 Eu3 O14 N7 -101.6(16) . .
Eu2 Eu3 O14 N7 163.9(17) . .
O8 Eu3 O14 Eu1 -104.2(5) . .
O13 Eu3 O14 Eu1 34.1(3) . .
O23 Eu3 O14 Eu1 81.0(5) . .
O10 Eu3 O14 Eu1 -47.7(4) . .
O12 Eu3 O14 Eu1 -130.3(4) . .
O7 Eu3 O14 Eu1 -13.2(5) . .
O19 Eu3 O14 Eu1 131.1(5) . .
O18 Eu3 O14 Eu1 166.7(3) . .
Zn2 Eu3 O14 Eu1 -121.5(2) . .
Eu2 Eu3 O14 Eu1 -94.5(4) . .
O8 Eu3 O14 Eu2 -9.6(6) . .
O13 Eu3 O14 Eu2 128.7(4) . .
O23 Eu3 O14 Eu2 175.6(4) . .
O10 Eu3 O14 Eu2 46.9(4) . .
O12 Eu3 O14 Eu2 -35.7(3) . .
O7 Eu3 O14 Eu2 81.4(4) . .
O19 Eu3 O14 Eu2 -134.4(5) . .
O18 Eu3 O14 Eu2 -98.7(4) . .
Zn2 Eu3 O14 Eu2 -26.9(3) . .
Eu1 Eu3 O14 Eu2 94.5(4) . .
O2 Eu1 O14 N7 127.7(11) . .
O13 Eu1 O14 N7 102.6(11) . .
O20 Eu1 O14 N7 -43.6(12) . .
O11 Eu1 O14 N7 -91.0(11) . .
O10 Eu1 O14 N7 -175.0(12) . .
O1 Eu1 O14 N7 -138.3(11) . .
O15 Eu1 O14 N7 -0.8(11) . .
O21 Eu1 O14 N7 40.7(11) . .
Zn3 Eu1 O14 N7 113.6(11) . .
Eu2 Eu1 O14 N7 -127.4(12) . .
Eu3 Eu1 O14 N7 136.8(12) . .
O2 Eu1 O14 Eu3 -9.1(6) . .
O13 Eu1 O14 Eu3 -34.2(3) . .
O20 Eu1 O14 Eu3 179.6(4) . .
O11 Eu1 O14 Eu3 132.1(4) . .
O10 Eu1 O14 Eu3 48.1(3) . .
O1 Eu1 O14 Eu3 84.9(4) . .
O15 Eu1 O14 Eu3 -137.7(6) . .
O21 Eu1 O14 Eu3 -96.2(4) . .
Zn3 Eu1 O14 Eu3 -23.2(3) . .
Eu2 Eu1 O14 Eu3 95.8(4) . .
O2 Eu1 O14 Eu2 -104.9(5) . .
O13 Eu1 O14 Eu2 -130.0(4) . .
O20 Eu1 O14 Eu2 83.8(5) . .
O11 Eu1 O14 Eu2 36.3(3) . .
O10 Eu1 O14 Eu2 -47.7(3) . .
O1 Eu1 O14 Eu2 -10.9(5) . .
O15 Eu1 O14 Eu2 126.6(6) . .
O21 Eu1 O14 Eu2 168.0(4) . .
Zn3 Eu1 O14 Eu2 -119.0(2) . .
Eu3 Eu1 O14 Eu2 -95.8(4) . .
O5 Eu2 O14 N7 88.9(15) . .
O10 Eu2 O14 N7 146.1(14) . .
O16 Eu2 O14 N7 -32.2(14) . .
O12 Eu2 O14 N7 -129.8(14) . .
O22 Eu2 O14 N7 -82.5(14) . .
O11 Eu2 O14 N7 61.6(13) . .
O4 Eu2 O14 N7 -178.0(13) . .
O17 Eu2 O14 N7 0.7(14) . .
C21 Eu2 O14 N7 102.7(16) . .
Zn1 Eu2 O14 N7 70.1(14) . .
Eu1 Eu2 O14 N7 97.9(14) . .
O5 Eu2 O14 Eu3 -105.1(5) . .
O10 Eu2 O14 Eu3 -47.9(4) . .
O16 Eu2 O14 Eu3 133.8(6) . .
O12 Eu2 O14 Eu3 36.3(3) . .
O22 Eu2 O14 Eu3 83.5(5) . .
O11 Eu2 O14 Eu3 -132.4(4) . .
O4 Eu2 O14 Eu3 -12.0(5) . .
O17 Eu2 O14 Eu3 166.7(3) . .
C21 Eu2 O14 Eu3 -91.2(9) . .
Zn1 Eu2 O14 Eu3 -123.9(2) . .
Eu1 Eu2 O14 Eu3 -96.1(4) . .
O5 Eu2 O14 Eu1 -9.1(6) . .
O10 Eu2 O14 Eu1 48.2(3) . .
O16 Eu2 O14 Eu1 -130.1(5) . .
O12 Eu2 O14 Eu1 132.3(4) . .
O22 Eu2 O14 Eu1 179.6(4) . .
O11 Eu2 O14 Eu1 -36.3(3) . .
O4 Eu2 O14 Eu1 84.1(4) . .
O17 Eu2 O14 Eu1 -97.3(4) . .
C21 Eu2 O14 Eu1 4.8(10) . .
Zn1 Eu2 O14 Eu1 -27.8(3) . .
O14 N7 O15 Eu1 175.9(17) 8_575 .
O14 N7 O15 Eu1 -1.4(19) . .
Eu1 N7 O15 Eu1 174.5(8) 8_575 .
O14 N7 O15 Eu1 1.4(19) 8_575 8_575
O14 N7 O15 Eu1 -175.9(17) . 8_575
O2 Eu1 O15 N7 -121.7(11) . .
O13 Eu1 O15 N7 -64.9(12) . .
O20 Eu1 O15 N7 150.3(12) . .
O11 Eu1 O15 N7 74.3(11) . .
O10 Eu1 O15 N7 6.2(13) . .
O1 Eu1 O15 N7 98.1(13) . .
O21 Eu1 O15 N7 -135.9(13) . .
O14 Eu1 O15 N7 0.7(10) . .
Zn3 Eu1 O15 N7 -85.4(11) . .
Eu2 Eu1 O15 N7 34.4(11) . .
Eu3 Eu1 O15 N7 -26.1(11) . .
O2 Eu1 O15 Eu1 -11(9) . 8_575
O13 Eu1 O15 Eu1 46(8) . 8_575
O20 Eu1 O15 Eu1 -99(8) . 8_575
O11 Eu1 O15 Eu1 -175(8) . 8_575
O10 Eu1 O15 Eu1 117(8) . 8_575
O1 Eu1 O15 Eu1 -151(8) . 8_575
O21 Eu1 O15 Eu1 -25(8) . 8_575
O14 Eu1 O15 Eu1 111(8) . 8_575
Zn3 Eu1 O15 Eu1 25(8) . 8_575
Eu2 Eu1 O15 Eu1 145(8) . 8_575
Eu3 Eu1 O15 Eu1 85(8) . 8_575
O17 N8 O16 Eu2 -0.7(19) . .
O17 N8 O16 Eu2 -172.9(15) 8_575 .
Eu2 N8 O16 Eu2 -173.7(10) 8_575 .
O17 N8 O16 Eu2 172.9(15) . 8_575
O17 N8 O16 Eu2 0.7(19) 8_575 8_575
O5 Eu2 O16 N8 9.4(14) . .
O10 Eu2 O16 N8 139.1(11) . .
O12 Eu2 O16 N8 -151.6(12) . .
O22 Eu2 O16 N8 -75.5(11) . .
O11 Eu2 O16 N8 71.2(11) . .
O4 Eu2 O16 N8 -111.0(13) . .
O17 Eu2 O16 N8 0.4(10) . .
O14 Eu2 O16 N8 140.8(12) . .
C21 Eu2 O16 N8 -16.7(14) . .
Zn1 Eu2 O16 N8 43.4(12) . .
Eu1 Eu2 O16 N8 109.4(11) . .
O5 Eu2 O16 Eu2 -146(3) . 8_575
O10 Eu2 O16 Eu2 -16(3) . 8_575
O12 Eu2 O16 Eu2 53(3) . 8_575
O22 Eu2 O16 Eu2 129(3) . 8_575
O11 Eu2 O16 Eu2 -84(3) . 8_575
O4 Eu2 O16 Eu2 94(3) . 8_575
O17 Eu2 O16 Eu2 -155(3) . 8_575
O14 Eu2 O16 Eu2 -14(3) . 8_575
C21 Eu2 O16 Eu2 -172(3) . 8_575
Zn1 Eu2 O16 Eu2 -112(3) . 8_575
Eu1 Eu2 O16 Eu2 -46(3) . 8_575
O17 N8 O17 Eu2 170(3) 8_575 .
O16 N8 O17 Eu2 0.7(18) . .
Eu2 N8 O17 Eu2 21(6) 8_575 .
O5 Eu2 O17 N8 -173.1(13) . .
O10 Eu2 O17 N8 -101.8(14) . .
O16 Eu2 O17 N8 -0.5(13) . .
O12 Eu2 O17 N8 40.1(14) . .
O22 Eu2 O17 N8 88.7(13) . .
O11 Eu2 O17 N8 -98.6(13) . .
O4 Eu2 O17 N8 139.2(12) . .
O14 Eu2 O17 N8 -39.3(13) . .
C21 Eu2 O17 N8 165.9(13) . .
Zn1 Eu2 O17 N8 -134.8(13) . .
Eu1 Eu2 O17 N8 -84.6(13) . .
O18 N9 O18 Eu3 167(2) 8_575 .
O19 N9 O18 Eu3 -7.2(19) . .
Eu3 N9 O18 Eu3 41(7) 8_575 .
O8 Eu3 O18 N9 -170.8(13) . .
O13 Eu3 O18 N9 41.2(14) . .
O23 Eu3 O18 N9 91.5(13) . .
O10 Eu3 O18 N9 -98.3(13) . .
O12 Eu3 O18 N9 -98.5(13) . .
O7 Eu3 O18 N9 142.2(12) . .
O19 Eu3 O18 N9 4.7(12) . .
O14 Eu3 O18 N9 -37.7(13) . .
Zn2 Eu3 O18 N9 -134.0(13) . .
Eu1 Eu3 O18 N9 -20.5(15) . .
Eu2 Eu3 O18 N9 -83.0(12) . .
O18 N9 O19 Eu3 -168.0(16) 8_575 .
O18 N9 O19 Eu3 7.2(19) . .
Eu3 N9 O19 Eu3 -160.8(9) 8_575 .
O18 N9 O19 Eu3 -7.2(19) 8_575 8_575
O18 N9 O19 Eu3 168.0(16) . 8_575
O8 Eu3 O19 N9 1.7(14) . .
O13 Eu3 O19 N9 -159.3(12) . .
O23 Eu3 O19 N9 -83.8(12) . .
O10 Eu3 O19 N9 133.5(11) . .
O12 Eu3 O19 N9 64.4(12) . .
O7 Eu3 O19 N9 -117.3(12) . .
O14 Eu3 O19 N9 132.2(12) . .
O18 Eu3 O19 N9 -4.0(11) . .
Zn2 Eu3 O19 N9 37.2(12) . .
Eu1 Eu3 O19 N9 163.0(11) . .
Eu2 Eu3 O19 N9 102.6(11) . .
O8 Eu3 O19 Eu3 -111(2) . 8_575
O13 Eu3 O19 Eu3 89(2) . 8_575
O23 Eu3 O19 Eu3 164(2) . 8_575
O10 Eu3 O19 Eu3 21(2) . 8_575
O12 Eu3 O19 Eu3 -48(2) . 8_575
O7 Eu3 O19 Eu3 130.5(19) . 8_575
O14 Eu3 O19 Eu3 20(2) . 8_575
O18 Eu3 O19 Eu3 -116(2) . 8_575
Zn2 Eu3 O19 Eu3 -75(2) . 8_575
Eu1 Eu3 O19 Eu3 51(2) . 8_575
Eu2 Eu3 O19 Eu3 -10(2) . 8_575
O2 Eu1 O20 C49 -71(3) . .
O13 Eu1 O20 C49 -14(3) . .
O11 Eu1 O20 C49 148(3) . .
O10 Eu1 O20 C49 -168(3) . .
O1 Eu1 O20 C49 -140(3) . .
O15 Eu1 O20 C49 68(3) . .
O21 Eu1 O20 C49 2(3) . .
O14 Eu1 O20 C49 103(3) . .
Zn3 Eu1 O20 C49 -51(3) . .
Eu2 Eu1 O20 C49 152(3) . .
Eu3 Eu1 O20 C49 105(4) . .
O5 Eu2 O22 C50 -30.1(14) . .
O10 Eu2 O22 C50 -128.4(13) . .
O16 Eu2 O22 C50 97.4(15) . .
O12 Eu2 O22 C50 -171.2(15) . .
O11 Eu2 O22 C50 31.0(17) . .
O4 Eu2 O22 C50 -100.7(14) . .
O17 Eu2 O22 C50 42.7(14) . .
O14 Eu2 O22 C50 143.9(13) . .
C21 Eu2 O22 C50 -38.4(14) . .
Zn1 Eu2 O22 C50 -4.6(15) . .
Eu1 Eu2 O22 C50 146(2) . .
O8 Eu3 O23 C51 -61.2(19) . .
O13 Eu3 O23 C51 160(2) . .
O10 Eu3 O23 C51 -157.8(18) . .
O12 Eu3 O23 C51 -3(2) . .
O7 Eu3 O23 C51 -129.5(19) . .
O19 Eu3 O23 C51 68.7(19) . .
O14 Eu3 O23 C51 115.1(19) . .
O18 Eu3 O23 C51 14.0(19) . .
Zn2 Eu3 O23 C51 -38(2) . .
Eu1 Eu3 O23 C51 161.8(18) . .
Eu2 Eu3 O23 C51 142(2) . .
O11 Zn1 O24 C52 109.0(15) . .
N2 Zn1 O24 C52 -67.5(15) . .
O3 Zn1 O24 C52 24.5(15) . .
O5 Zn1 O24 C52 -167.9(15) . .
Eu2 Zn1 O24 C52 151.8(14) . .
O12 Zn2 O25 C53 119.2(15) . .
O6 Zn2 O25 C53 31.3(16) . .
N4 Zn2 O25 C53 -59.3(17) . .
O8 Zn2 O25 C53 -158.1(16) . .
Eu3 Zn2 O25 C53 160.8(15) . .
O9 Zn3 O26 C54 57(5) . .
O13 Zn3 O26 C54 150(5) . .
N6 Zn3 O26 C54 -30(5) . .
O2 Zn3 O26 C54 -128(5) . .
Eu1 Zn3 O26 C54 -168(5) . .
Eu3 Zn3 O26 C54 138(4) . .
C3 N1 C1 C2 92(2) . .
C10 N2 C2 C1 121.5(16) . .
Zn1 N2 C2 C1 -57.8(17) . .
N1 C1 C2 N2 -57(2) . .
Eu1 O1 C3 N1 152.8(13) . .
Eu1 O1 C3 C4 -30(2) . .
C1 N1 C3 O1 -1(3) . .
C1 N1 C3 C4 -178.6(15) . .
O1 C3 C4 C5 41(3) . .
N1 C3 C4 C5 -141.8(18) . .
O1 C3 C4 C9 -150.5(18) . .
N1 C3 C4 C9 27(3) . .
C3 C4 C5 O2 -5(3) . .
C9 C4 C5 O2 -175.7(17) . .
C3 C4 C5 C6 -173.2(19) . .
C9 C4 C5 C6 17(3) . .
Zn3 O2 C5 C4 135.5(17) . .
Eu1 O2 C5 C4 -43(3) . .
Zn3 O2 C5 C6 -55(2) . .
Eu1 O2 C5 C6 127.1(14) . .
C4 C5 C6 C7 -13(3) . .
O2 C5 C6 C7 177.0(15) . .
C5 C6 C7 C8 11(3) . .
C6 C7 C8 C9 -16(3) . .
C2 N2 C10 C11 179.5(17) . .
Zn1 N2 C10 C11 -1(3) . .
N2 C10 C11 C12 11(3) . .
N2 C10 C11 C16 -169.3(18) . .
C16 C11 C12 O3 -178.7(17) . .
C10 C11 C12 O3 1(3) . .
C16 C11 C12 C13 0(3) . .
C10 C11 C12 C13 179.5(18) . .
Zn1 O3 C12 C11 -19(2) . .
Zn1 O3 C12 C13 162.4(13) . .
C11 C12 C13 C14 -2(3) . .
O3 C12 C13 C14 177.1(19) . .
C12 C13 C14 C15 2(3) . .
C13 C14 C15 C16 -1(3) . .
C12 C11 C16 C15 1(3) . .
C10 C11 C16 C15 -178.5(17) . .
C14 C15 C16 C11 -1(3) . .
C19 N3 C17 C18 91(2) . .
C26 N4 C18 C17 117.0(18) . .
Zn2 N4 C18 C17 -61.1(18) . .
N3 C17 C18 N4 -52(2) . .
Eu2 O4 C19 N3 159.3(11) . .
Eu2 O4 C19 C20 -23(2) . .
C17 N3 C19 O4 0(2) . .
C17 N3 C19 C20 -177.3(16) . .
O4 C19 C20 C21 44(3) . .
N3 C19 C20 C21 -138.2(18) . .
O4 C19 C20 C25 -136.6(19) . .
N3 C19 C20 C25 41(2) . .
C25 C20 C21 O5 176.7(17) . .
C19 C20 C21 O5 -4(3) . .
C25 C20 C21 C22 4(3) . .
C19 C20 C21 C22 -177.3(16) . .
C25 C20 C21 Eu2 148.2(17) . .
C19 C20 C21 Eu2 -32.8(18) . .
Zn1 O5 C21 C20 148.0(15) . .
Eu2 O5 C21 C20 -52(2) . .
Zn1 O5 C21 C22 -39(2) . .
Eu2 O5 C21 C22 121.3(14) . .
Zn1 O5 C21 Eu2 -160(2) . .
O5 Eu2 C21 C20 139(2) . .
O10 Eu2 C21 C20 73.9(12) . .
O16 Eu2 C21 C20 -126.0(12) . .
O12 Eu2 C21 C20 -5.4(14) . .
O22 Eu2 C21 C20 -65.2(12) . .
O11 Eu2 C21 C20 148.7(12) . .
O4 Eu2 C21 C20 17.1(11) . .
O17 Eu2 C21 C20 -140.0(13) . .
O14 Eu2 C21 C20 110.7(13) . .
Zn1 Eu2 C21 C20 149.6(13) . .
Eu1 Eu2 C21 C20 114.2(11) . .
O10 Eu2 C21 O5 -65.3(13) . .
O16 Eu2 C21 O5 94.8(13) . .
O12 Eu2 C21 O5 -144.5(11) . .
O22 Eu2 C21 O5 155.7(13) . .
O11 Eu2 C21 O5 9.6(12) . .
O4 Eu2 C21 O5 -122.0(13) . .
O17 Eu2 C21 O5 80.9(12) . .
O14 Eu2 C21 O5 -28.5(18) . .
Zn1 Eu2 C21 O5 10.5(11) . .
Eu1 Eu2 C21 O5 -24.9(13) . .
O5 Eu2 C21 C22 -83.8(19) . .
O10 Eu2 C21 C22 -149.0(15) . .
O16 Eu2 C21 C22 11.1(18) . .
O12 Eu2 C21 C22 131.7(15) . .
O22 Eu2 C21 C22 71.9(16) . .
O11 Eu2 C21 C22 -74.2(16) . .
O4 Eu2 C21 C22 154.2(17) . .
O17 Eu2 C21 C22 -2.9(15) . .
O14 Eu2 C21 C22 -112.3(16) . .
Zn1 Eu2 C21 C22 -73.3(15) . .
Eu1 Eu2 C21 C22 -108.7(15) . .
C20 C21 C22 C23 -6(3) . .
O5 C21 C22 C23 -179.6(17) . .
Eu2 C21 C22 C23 -136.9(17) . .
C21 C22 C23 C24 8(3) . .
C22 C23 C24 C25 -7(3) . .
C23 C24 C25 C20 5(3) . .
C21 C20 C25 C24 -3(3) . .
C19 C20 C25 C24 177.9(17) . .
C18 N4 C26 C27 -171.4(19) . .
Zn2 N4 C26 C27 7(3) . .
N4 C26 C27 C32 173(2) . .
N4 C26 C27 C28 -1(3) . .
Zn2 O6 C28 C29 166.9(13) . .
Zn2 O6 C28 C27 -10(2) . .
C32 C27 C28 O6 -171(2) . .
C26 C27 C28 O6 2(3) . .
C32 C27 C28 C29 12(3) . .
C26 C27 C28 C29 -174.2(18) . .
O6 C28 C29 C30 179.4(16) . .
C27 C28 C29 C30 -4(3) . .
C28 C29 C30 C31 2(3) . .
C29 C30 C31 C32 -6(3) . .
C28 C27 C32 C31 -18(3) . .
C26 C27 C32 C31 167.8(18) . .
C30 C31 C32 C27 15(3) . .
C35 N5 C33 C34 92(2) . .
C42 N6 C34 C33 132.4(18) . .
Zn3 N6 C34 C33 -49(2) . .
N5 C33 C34 N6 -54(2) . .
Eu3 O7 C35 N5 152.8(12) . .
Eu3 O7 C35 C36 -26(3) . .
C33 N5 C35 O7 -2(3) . .
C33 N5 C35 C36 177.4(16) . .
O7 C35 C36 C37 40(3) . .
N5 C35 C36 C37 -139.6(18) . .
O7 C35 C36 C41 -145.3(18) . .
N5 C35 C36 C41 36(3) . .
Zn2 O8 C37 C38 -44(2) . .
Eu3 O8 C37 C38 123.1(15) . .
Zn2 O8 C37 C36 139.8(15) . .
Eu3 O8 C37 C36 -53(2) . .
C41 C36 C37 O8 -174.8(17) . .
C35 C36 C37 O8 0(3) . .
C41 C36 C37 C38 9(3) . .
C35 C36 C37 C38 -175.9(17) . .
O8 C37 C38 C39 173.5(16) . .
C36 C37 C38 C39 -10(3) . .
C37 C38 C39 C40 8(3) . .
C38 C39 C40 C41 -4(3) . .
C39 C40 C41 C36 3(3) . .
C37 C36 C41 C40 -5(3) . .
C35 C36 C41 C40 179.8(18) . .
C34 N6 C42 C43 -177.8(18) . .
Zn3 N6 C42 C43 4(3) . .
N6 C42 C43 C44 10(4) . .
N6 C42 C43 C48 -168.9(19) . .
Zn3 O9 C44 C43 -46(3) . .
Zn3 O9 C44 C45 160.6(16) . .
C42 C43 C44 O9 13(4) . .
C48 C43 C44 O9 -167(2) . .
C42 C43 C44 C45 166(2) . .
C48 C43 C44 C45 -14(3) . .
O9 C44 C45 C46 172(2) . .
C43 C44 C45 C46 17(3) . .
C44 C45 C46 C47 -11(4) . .
C45 C46 C47 C48 2(4) . .
C46 C47 C48 C43 2(4) . .
C44 C43 C48 C47 5(3) . .
C42 C43 C48 C47 -176(2) . .
C7 C8 C9 C4 18(3) . .
C5 C4 C9 C8 -18(3) . .
C3 C4 C9 C8 172.9(19) . .

loop_
_platon_squeeze_void_nr
_platon_squeeze_void_average_x
_platon_squeeze_void_average_y
_platon_squeeze_void_average_z
_platon_squeeze_void_volume
_platon_squeeze_void_count_electrons
1 -0.009 0.250 -0.250 2233.0 38.7
2 -0.003 0.750 0.250 2233.8 40.8
3 0.043 0.250 0.348 9.2 4.6
4 0.243 0.250 0.163 7.0 5.4
5 0.257 0.750 0.663 6.9 5.0
6 0.457 0.750 0.848 8.9 4.6
7 0.543 0.250 0.151 9.4 4.9
8 0.743 0.250 0.337 6.5 5.4
9 0.757 0.750 0.837 6.4 5.2
10 0.957 0.750 0.652 9.1 4.7
